data_1569968
loop_
_publ_author_name
'Jiao, Jianmin'
'Li, Heng'
'Xie, Wang'
'Zhao, Yue'
'Lin, Chen'
'Jiang, Juli'
'Wang, Leyong'

_publ_section_title
;
 Host-guest system of a phosphorylated macrocycle assisting structure
 determination of oily molecules in single-crystal form.
;
_journal_issue 41
_journal_name_full 'Chemical science'
_journal_page_first 11402
_journal_page_last 11409
_journal_paper_doi 10.1039/d3sc02995f
_journal_volume 14
_journal_year 2023
_chemical_absolute_configuration ad
_chemical_formula_moiety 'C45 H39 O9 P3, C6 H9 N O3'
_chemical_formula_sum 'C51 H48 N O12 P3'
_chemical_formula_weight 959.81
_space_group_crystal_system triclinic
_space_group_IT_number 1
_space_group_name_Hall 'P 1'
_space_group_name_H-M_alt 'P 1'
_atom_sites_solution_hydrogens geom
_atom_sites_solution_primary dual
_audit_creation_date 2022-11-28
_audit_creation_method
;
Olex2 1.3
(compiled 2020.02.04 svn.rd84adfe8 for OlexSys, GUI svn.r6032)
;
_audit_update_record
;
2023-03-27 deposited with the CCDC.	2023-09-25 downloaded from the CCDC.
;
_cell_angle_alpha 62.242(2)
_cell_angle_beta 89.152(2)
_cell_angle_gamma 84.690(2)
_cell_formula_units_Z 2
_cell_length_a 9.6588(5)
_cell_length_b 16.0406(8)
_cell_length_c 16.4140(8)
_cell_measurement_reflns_used 9730
_cell_measurement_temperature 193.0
_cell_measurement_theta_max 68.17
_cell_measurement_theta_min 3.04
_cell_volume 2239.6(2)
_computing_cell_refinement 'SAINT V8.40B (?, 2016)'
_computing_data_reduction 'SAINT V8.40B (?, 2016)'
_computing_molecular_graphics 'Olex2 1.3 (Dolomanov et al., 2009)'
_computing_publication_material 'Olex2 1.3 (Dolomanov et al., 2009)'
_computing_structure_refinement 'SHELXL 2014/7 (Sheldrick, 2015)'
_computing_structure_solution 'SHELXT 2018/2 (Sheldrick, 2018)'
_diffrn_ambient_temperature 193.0
_diffrn_measured_fraction_theta_full 0.998
_diffrn_measured_fraction_theta_max 0.993
_diffrn_measurement_device_type 'Bruker APEX-II CCD'
_diffrn_measurement_method '\f and \w scans'
_diffrn_radiation_type CuK\a
_diffrn_radiation_wavelength 1.54178
_diffrn_reflns_av_R_equivalents 0.0379
_diffrn_reflns_av_unetI/netI 0.0272
_diffrn_reflns_Laue_measured_fraction_full 0.998
_diffrn_reflns_Laue_measured_fraction_max 0.993
_diffrn_reflns_limit_h_max 11
_diffrn_reflns_limit_h_min -11
_diffrn_reflns_limit_k_max 19
_diffrn_reflns_limit_k_min -19
_diffrn_reflns_limit_l_max 19
_diffrn_reflns_limit_l_min -19
_diffrn_reflns_number 84720
_diffrn_reflns_point_group_measured_fraction_full 0.973
_diffrn_reflns_point_group_measured_fraction_max 0.967
_diffrn_reflns_theta_full 67.679
_diffrn_reflns_theta_max 68.336
_diffrn_reflns_theta_min 3.044
_diffrn_source_current 1.1
_diffrn_source_power 0.055
_diffrn_source_voltage 50.0
_diffrn_standards_number 0
_exptl_absorpt_coefficient_mu 1.793
_exptl_absorpt_correction_T_max 0.7531
_exptl_absorpt_correction_T_min 0.6426
_exptl_absorpt_correction_type none
_exptl_absorpt_process_details
;
SADABS-2016/2 (Bruker,2016/2) was used for absorption correction.
wR2(int) was 0.1491 before and 0.0778 after correction.
The Ratio of minimum to maximum transmission is 0.8533.
The \l/2 correction factor is Not present.
;
_exptl_crystal_colour clear
_exptl_crystal_colour_lustre clear
_exptl_crystal_density_diffrn 1.423
_exptl_crystal_description block
_exptl_crystal_F_000 1004
_exptl_crystal_size_max 0.24
_exptl_crystal_size_mid 0.22
_exptl_crystal_size_min 0.21
_refine_diff_density_max 0.707
_refine_diff_density_min -0.339
_refine_diff_density_rms 0.054
_refine_ls_abs_structure_details
;
 Flack x determined using 6772 quotients [(I+)-(I-)]/[(I+)+(I-)]
 (Parsons, Flack and Wagner, Acta Cryst. B69 (2013) 249-259).
;
_refine_ls_abs_structure_Flack 0.089(7)
_refine_ls_extinction_method none
_refine_ls_goodness_of_fit_ref 1.079
_refine_ls_hydrogen_treatment constr
_refine_ls_matrix_type full
_refine_ls_number_parameters 1221
_refine_ls_number_reflns 15926
_refine_ls_number_restraints 15
_refine_ls_restrained_S_all 1.087
_refine_ls_R_factor_all 0.0447
_refine_ls_R_factor_gt 0.0423
_refine_ls_shift/su_max 0.001
_refine_ls_shift/su_mean 0.000
_refine_ls_structure_factor_coef Fsqd
_refine_ls_weighting_details 'w=1/[\s^2^(Fo^2^)+(0.0804P)^2^+0.7004P] where P=(Fo^2^+2Fc^2^)/3'
_refine_ls_weighting_scheme calc
_refine_ls_wR_factor_gt 0.1229
_refine_ls_wR_factor_ref 0.1256
_reflns_Friedel_coverage 0.947
_reflns_Friedel_fraction_full 0.949
_reflns_Friedel_fraction_max 0.941
_reflns_number_gt 14826
_reflns_number_total 15926
_reflns_threshold_expression 'I > 2\s(I)'
_cod_data_source_file d3sc02995f2.cif
_cod_data_source_block q1_CCDC7
_cod_depositor_comments 'Adding full bibliography for 1569950--1569976.cif.'
_cod_database_code 1569968
_shelx_shelxl_version_number 2014/7
_shelx_space_group_comment
;
The symmetry employed for this shelxl refinement is uniquely defined
by the following loop, which should always be used as a source of
symmetry information in preference to the above space-group names.
They are only intended as comments.
;
_shelx_estimated_absorpt_t_max 0.705
_shelx_estimated_absorpt_t_min 0.673
_olex2_refinement_description
;
1. Fixed Uiso
 At 1.2 times of:
  All C(H) groups, All C(H,H) groups, All N(H) groups
 At 1.5 times of:
  All C(H,H,H) groups
2. Uiso/Uaniso restraints and constraints
Uanis(C03M) \\sim Ueq, Uanis(C03I) \\sim Ueq: with sigma of 0.006 and sigma for
terminal atoms of 0.012
3.a Ternary CH refined with riding coordinates:
 C039(H039), C2(H2A)
3.b Secondary CH2 refined with riding coordinates:
 C00N(H00A,H00B), C010(H01C,H01D), C01B(H01A,H01B), C025(H02S,H02T), C02D(H02I,
 H02J), C02I(H02L,H02M), C03C(H03S,H03T), C03I(H03O,H03P), C03M(H03Q,H03R),
 C1(H1A,H1B)
3.c Aromatic/amide H refined with riding coordinates:
 C00S(H00S), C00Z(H00Z), N01A(H01L), C01C(H01F), C01E(H01E), C01J(H01J),
 C01K(H01K), C01Q(H01Q), C01U(H01U), C01W(H01W), C01Z(H01Z), C02B(H02G),
 C02C(H02H), C02F(H02K), C02H(H02), C02K(H02N), C02L(H02O), C02N(H1), C02O(H2),
 C02P(H3), C02R(H5), C02S(H6), C02U(H7), C032(H032), C034(H034), C036(H036),
 C038(H038), C03A(H03G), C03B(H03H), C03D(H03L), N03G(H03N), C03J(H03M)
3.d Idealised Me refined as rotating group:
 C00W(H00C,H00D,H00E), C01P(H01G,H01H,H01I), C021(H02A,H02B,H02C), C023(H02D,
 H02E,H02F), C027(H02U,H02V,H02W), C028(H02X,H02Y,H), C029(H8,HA,HB), C02A(H02Z,
 HC,HD), C02Q(H4,HE,HF), C02T(H02P,H02Q,H02R), C033(H03A,H03B,H03C), C037(H03D,
 H03E,H03F), C03K(H03I,H03J,H03K), C4(H4A,H4B,H4C)
;
_olex2_submission_special_instructions 'No special instructions were received'

loop_
_space_group_symop_operation_xyz
'x, y, z'

loop_
_atom_site_label
_atom_site_type_symbol
_atom_site_fract_x
_atom_site_fract_y
_atom_site_fract_z
_atom_site_U_iso_or_equiv
_atom_site_adp_type
_atom_site_occupancy
_atom_site_site_symmetry_order
_atom_site_calc_flag
_atom_site_refinement_flags_posn
_atom_site_refinement_flags_adp
_atom_site_refinement_flags_occupancy
_atom_site_disorder_assembly
_atom_site_disorder_group
P001 P 1.16767(13) 0.74122(8) -0.28139(9) 0.0314(3) Uani 1 1 d . . . . .
P002 P 1.30621(12) 0.23886(8) 0.07214(8) 0.0299(3) Uani 1 1 d . . . . .
P003 P 1.29485(13) 0.35265(10) -0.40837(9) 0.0361(3) Uani 1 1 d . . . . .
P004 P 1.65220(12) 0.75826(8) -0.07839(8) 0.0298(3) Uani 1 1 d . . . . .
P005 P 1.66477(14) 0.64895(10) 0.40120(9) 0.0350(3) Uani 1 1 d . . . . .
P006 P 1.79450(12) 0.25804(8) 0.27743(9) 0.0306(3) Uani 1 1 d . . . . .
O007 O 1.2676(4) 0.6998(2) -0.1925(3) 0.0336(8) Uani 1 1 d . . . . .
O008 O 1.1596(4) 0.3502(3) -0.3655(3) 0.0459(10) Uani 1 1 d . . . . .
O009 O 1.5354(4) 0.7965(2) -0.0325(3) 0.0345(8) Uani 1 1 d . . . . .
O00A O 1.7012(4) 0.2601(2) 0.3561(3) 0.0352(8) Uani 1 1 d . . . . .
O00B O 1.4180(4) 0.2874(3) -0.3395(3) 0.0391(9) Uani 1 1 d . . . . .
O00C O 1.3678(4) 0.3279(2) 0.0712(2) 0.0329(8) Uani 1 1 d . . . . .
O00D O 1.1676(4) 0.2566(3) 0.0302(3) 0.0378(9) Uani 1 1 d . . . . .
O00E O 1.5909(4) 0.6689(2) -0.0767(2) 0.0308(8) Uani 1 1 d . . . . .
O00F O 1.6085(4) 0.5483(3) 0.4506(3) 0.0371(9) Uani 1 1 d . . . . .
O00G O 1.4256(4) 0.1997(3) 0.0269(3) 0.0322(8) Uani 1 1 d . . . . .
O00H O 1.9209(4) 0.3065(3) 0.2625(3) 0.0384(9) Uani 1 1 d . . . . .
O00I O 1.3521(4) 0.4548(3) -0.4571(3) 0.0371(9) Uani 1 1 d . . . . .
O00J O 1.7914(4) 0.7384(3) -0.0358(3) 0.0394(9) Uani 1 1 d . . . . .
O00K O 1.0429(4) 0.6928(3) -0.2685(3) 0.0393(9) Uani 1 1 d . . . . .
O00L O 1.5398(4) 0.7142(3) 0.3314(3) 0.0353(8) Uani 1 1 d . . . . .
O00M O 0.9140(5) 0.6358(4) 0.1731(4) 0.0768(16) Uani 1 1 d . . . . .
C00N C 1.4462(5) 0.6186(3) 0.0897(4) 0.0290(11) Uani 1 1 d . . . . .
H00A H 1.3763 0.5812 0.1327 0.035 Uiso 1 1 calc R U . . .
H00B H 1.3976 0.6593 0.0294 0.035 Uiso 1 1 calc R U . . .
O00O O 1.6926(4) 0.2985(2) 0.1889(3) 0.0313(8) Uani 1 1 d . . . . .
C00P C 1.3232(5) 0.1517(4) 0.1908(4) 0.0322(11) Uani 1 1 d . . . . .
O00Q O 1.2665(4) 0.7400(3) -0.3601(3) 0.0371(8) Uani 1 1 d . . . . .
C00R C 1.3788(5) 0.5435(4) -0.1516(4) 0.0306(11) Uani 1 1 d . . . . .
C00S C 1.8296(6) 0.1032(4) 0.2450(4) 0.0371(12) Uani 1 1 d . . . . .
H00S H 1.8260 0.1478 0.1815 0.044 Uiso 1 1 calc R U . . .
C00T C 1.4154(5) 0.2685(4) -0.2466(4) 0.0346(12) Uani 1 1 d . . . . .
C00U C 1.4059(5) 0.4487(4) -0.0849(3) 0.0283(10) Uani 1 1 d . . . . .
C00V C 1.2274(6) 0.5987(4) -0.4778(4) 0.0390(12) Uani 1 1 d . . . . .
C00W C 1.8583(7) 0.2473(4) 0.5017(4) 0.0477(15) Uani 1 1 d . . . . .
H00C H 1.9321 0.2638 0.5303 0.072 Uiso 1 1 calc R U . . .
H00D H 1.8997 0.2229 0.4612 0.072 Uiso 1 1 calc R U . . .
H00E H 1.8072 0.1986 0.5497 0.072 Uiso 1 1 calc R U . . .
C00X C 1.2357(5) 0.4771(4) 0.0171(4) 0.0299(11) Uani 1 1 d . . . . .
C00Y C 1.2069(6) 0.6694(4) -0.4531(4) 0.0378(12) Uani 1 1 d . . . . .
C00Z C 1.1990(7) 0.3564(5) -0.5663(5) 0.0516(16) Uani 1 1 d . . . . .
H00Z H 1.1372 0.4086 -0.5721 0.062 Uiso 1 1 calc R U . . .
C010 C 1.5088(5) 0.4136(3) 0.2399(3) 0.0293(11) Uani 1 1 d . . . . .
H01C H 1.4163 0.4494 0.2312 0.035 Uiso 1 1 calc R U . . .
H01D H 1.4936 0.3472 0.2579 0.035 Uiso 1 1 calc R U . . .
C011 C 1.7482(5) 0.4251(4) 0.0452(4) 0.0306(11) Uani 1 1 d . . . . .
C012 C 1.3722(6) 0.1840(4) -0.1848(4) 0.0384(13) Uani 1 1 d . . . . .
C013 C 1.5634(5) 0.4879(4) 0.3433(4) 0.0304(11) Uani 1 1 d . . . . .
O014 O 1.0716(4) 0.3795(3) -0.1952(3) 0.0458(9) Uani 1 1 d . . . . .
C015 C 1.3335(5) 0.4197(4) -0.0022(4) 0.0289(11) Uani 1 1 d . . . . .
C016 C 1.6840(5) 0.3402(4) 0.3723(4) 0.0321(11) Uani 1 1 d . . . . .
C017 C 1.4573(5) 0.3374(4) -0.2248(4) 0.0301(11) Uani 1 1 d . . . . .
O018 O 1.7988(4) 0.6496(3) 0.3607(3) 0.0487(11) Uani 1 1 d . . . . .
C019 C 1.4586(5) 0.3150(3) -0.1301(4) 0.0293(11) Uani 1 1 d . . . . .
N01A N 0.9699(6) 0.1963(4) -0.0646(4) 0.0557(13) Uani 1 1 d . . . . .
H01L H 1.0307 0.2018 -0.0284 0.067 Uiso 1 1 calc R U . . .
C01B C 1.5078(5) 0.4280(3) -0.2997(4) 0.0300(11) Uani 1 1 d . . . . .
H01A H 1.5800 0.4479 -0.2720 0.036 Uiso 1 1 calc R U . . .
H01B H 1.5531 0.4134 -0.3467 0.036 Uiso 1 1 calc R U . . .
C01C C 1.5067(6) 0.8765(4) -0.2431(4) 0.0442(14) Uani 1 1 d . . . . .
H01F H 1.4253 0.8475 -0.2151 0.053 Uiso 1 1 calc R U . . .
C01D C 1.2837(5) 0.6004(3) -0.1308(4) 0.0311(11) Uani 1 1 d . . . . .
C01E C 1.2056(6) 0.1117(5) 0.2353(5) 0.0523(17) Uani 1 1 d . . . . .
H01E H 1.1183 0.1315 0.2028 0.063 Uiso 1 1 calc R U . . .
C01F C 1.5001(5) 0.6827(4) 0.1256(4) 0.0280(10) Uani 1 1 d . . . . .
C01G C 1.5869(5) 0.4158(4) 0.3188(4) 0.0294(10) Uani 1 1 d . . . . .
C01H C 1.1479(5) 0.8639(4) -0.3133(4) 0.0358(13) Uani 1 1 d . . . . .
C01I C 1.6751(5) 0.3953(3) 0.1266(4) 0.0276(10) Uani 1 1 d . . . . .
C01J C 1.1430(7) 0.9322(4) -0.4047(5) 0.0458(14) Uani 1 1 d . . . . .
H01J H 1.1550 0.9138 -0.4518 0.055 Uiso 1 1 calc R U . . .
C01K C 1.8509(6) -0.0585(4) 0.3639(5) 0.0464(15) Uani 1 1 d . . . . .
H01K H 1.8615 -0.1243 0.3821 0.056 Uiso 1 1 calc R U . . .
C01L C 1.3015(6) 0.3152(4) -0.4942(4) 0.0367(12) Uani 1 1 d . . . . .
C01M C 1.5018(5) 0.6613(3) 0.2184(4) 0.0286(10) Uani 1 1 d . . . . .
C01N C 1.5400(5) 0.7696(3) 0.0629(4) 0.0299(11) Uani 1 1 d . . . . .
C01O C 1.3713(6) 0.1615(4) -0.0902(4) 0.0365(12) Uani 1 1 d . . . . .
C01P C 1.7934(6) 0.5559(4) -0.1125(4) 0.0404(13) Uani 1 1 d . . . . .
H01G H 1.7692 0.6244 -0.1478 0.061 Uiso 1 1 calc R U . . .
H01H H 1.7640 0.5249 -0.1477 0.061 Uiso 1 1 calc R U . . .
H01I H 1.8943 0.5429 -0.1007 0.061 Uiso 1 1 calc R U . . .
C01Q C 1.8495(6) 0.0077(4) 0.2714(5) 0.0432(13) Uani 1 1 d . . . . .
H01Q H 1.8624 -0.0130 0.2260 0.052 Uiso 1 1 calc R U . . .
C01R C 1.8149(5) 0.1341(4) 0.3105(4) 0.0326(11) Uani 1 1 d . . . . .
C01S C 1.3230(6) 0.5218(4) -0.4250(4) 0.0327(11) Uani 1 1 d . . . . .
C01T C 1.5881(6) 0.8383(4) 0.0846(4) 0.0377(13) Uani 1 1 d . . . . .
C01U C 1.3932(7) 0.2435(5) -0.4915(4) 0.0459(14) Uani 1 1 d . . . . .
H01U H 1.4633 0.2148 -0.4439 0.055 Uiso 1 1 calc R U . . .
C01V C 1.3747(5) 0.5849(4) -0.3226(4) 0.0314(11) Uani 1 1 d . . . . .
C01W C 1.6762(7) 0.7543(4) 0.6153(4) 0.0452(14) Uani 1 1 d . . . . .
H01W H 1.6824 0.7780 0.6583 0.054 Uiso 1 1 calc R U . . .
O01X O 1.1237(6) 0.5780(4) 0.2401(5) 0.0872(18) Uani 1 1 d . . . . .
C01Y C 1.4135(5) 0.2274(4) -0.0680(4) 0.0321(11) Uani 1 1 d . . . . .
C01Z C 1.1880(7) 0.3220(5) -0.6275(5) 0.0501(15) Uani 1 1 d . . . . .
H01Z H 1.1156 0.3481 -0.6736 0.060 Uiso 1 1 calc R U . . .
C020 C 1.7204(6) 0.5182(4) -0.0217(4) 0.0314(11) Uani 1 1 d . . . . .
C021 C 1.1645(6) 0.4385(4) 0.1079(4) 0.0407(13) Uani 1 1 d . . . . .
H02A H 1.2190 0.3810 0.1530 0.061 Uiso 1 1 calc R U . . .
H02B H 1.0713 0.4233 0.1000 0.061 Uiso 1 1 calc R U . . .
H02C H 1.1569 0.4860 0.1299 0.061 Uiso 1 1 calc R U . . .
C022 C 1.5552(5) 0.5499(3) 0.0776(4) 0.0279(10) Uani 1 1 d . . . . .
C023 C 1.1074(7) 0.6394(4) -0.0368(4) 0.0400(13) Uani 1 1 d . . . . .
H02D H 1.0348 0.6043 0.0035 0.060 Uiso 1 1 calc R U . . .
H02E H 1.0653 0.6864 -0.0965 0.060 Uiso 1 1 calc R U . . .
H02F H 1.1542 0.6716 -0.0084 0.060 Uiso 1 1 calc R U . . .
C024 C 1.6383(6) 0.4804(4) 0.4189(4) 0.0342(11) Uani 1 1 d . . . . .
C025 C 1.4522(5) 0.5715(4) 0.2958(4) 0.0322(11) Uani 1 1 d . . . . .
H02S H 1.3777 0.5511 0.2703 0.039 Uiso 1 1 calc R U . . .
H02T H 1.4105 0.5872 0.3430 0.039 Uiso 1 1 calc R U . . .
C026 C 1.2112(5) 0.5723(4) -0.0507(4) 0.0306(11) Uani 1 1 d . . . . .
C027 C 1.8157(7) 0.4036(5) 0.5509(5) 0.0522(17) Uani 1 1 d . . . . .
H02U H 1.7717 0.3627 0.6082 0.078 Uiso 1 1 calc R U . . .
H02V H 1.8130 0.4677 0.5442 0.078 Uiso 1 1 calc R U . . .
H02W H 1.9126 0.3784 0.5526 0.078 Uiso 1 1 calc R U . . .
C028 C 1.8474(6) 0.3549(4) 0.0309(4) 0.0372(12) Uani 1 1 d . . . . .
H02X H 1.9272 0.3349 0.0742 0.056 Uiso 1 1 calc R U . . .
H02Y H 1.8799 0.3846 -0.0324 0.056 Uiso 1 1 calc R U . . .
H H 1.7995 0.2996 0.0415 0.056 Uiso 1 1 calc R U . . .
C029 C 1.0675(8) 0.4806(5) -0.2314(6) 0.0639(18) Uani 1 1 d . . . . .
H8 H 1.0371 0.5119 -0.2964 0.096 Uiso 1 1 calc R U . . .
HA H 1.1605 0.4976 -0.2257 0.096 Uiso 1 1 calc R U . . .
HB H 1.0021 0.5012 -0.1966 0.096 Uiso 1 1 calc R U . . .
C02A C 1.6370(8) 0.9269(4) 0.0091(5) 0.0512(16) Uani 1 1 d . . . . .
H02Z H 1.7181 0.9106 -0.0191 0.077 Uiso 1 1 calc R U . . .
HC H 1.6627 0.9679 0.0347 0.077 Uiso 1 1 calc R U . . .
HD H 1.5622 0.9602 -0.0377 0.077 Uiso 1 1 calc R U . . .
C02B C 1.4600(7) 0.0491(5) 0.3283(5) 0.0501(16) Uani 1 1 d . . . . .
H02G H 1.5475 0.0282 0.3605 0.060 Uiso 1 1 calc R U . . .
C02C C 1.3854(8) 0.2116(5) -0.5580(5) 0.0500(15) Uani 1 1 d . . . . .
H02H H 1.4526 0.1640 -0.5571 0.060 Uiso 1 1 calc R U . . .
C02D C 1.4515(5) 0.5852(4) -0.2422(4) 0.0323(11) Uani 1 1 d . . . . .
H02I H 1.5440 0.5495 -0.2335 0.039 Uiso 1 1 calc R U . . .
H02J H 1.4669 0.6514 -0.2589 0.039 Uiso 1 1 calc R U . . .
C02E C 1.5820(5) 0.4548(3) 0.1470(3) 0.0250(10) Uani 1 1 d . . . . .
C02F C 1.3427(7) 0.0099(5) 0.3711(4) 0.0516(16) Uani 1 1 d . . . . .
H02K H 1.3490 -0.0407 0.4322 0.062 Uiso 1 1 calc R U . . .
C02G C 1.6237(5) 0.5768(3) -0.0033(3) 0.0291(11) Uani 1 1 d . . . . .
C02H C 1.8367(7) -0.0269(4) 0.4289(5) 0.0478(14) Uani 1 1 d . . . . .
H02 H 1.8376 -0.0718 0.4923 0.057 Uiso 1 1 calc R U . . .
C02I C 1.5127(5) 0.3785(3) -0.0947(4) 0.0298(11) Uani 1 1 d . . . . .
H02L H 1.5592 0.3377 -0.0338 0.036 Uiso 1 1 calc R U . . .
H02M H 1.5845 0.4145 -0.1369 0.036 Uiso 1 1 calc R U . . .
C02J C 1.5446(5) 0.7298(4) 0.2394(4) 0.0320(11) Uani 1 1 d . . . . .
C02K C 1.1203(6) 1.0294(4) -0.4284(5) 0.0492(16) Uani 1 1 d . . . . .
H02N H 1.1170 1.0764 -0.4911 0.059 Uiso 1 1 calc R U . . .
C02L C 1.1042(7) 0.9880(4) -0.2683(5) 0.0491(15) Uani 1 1 d . . . . .
H02O H 1.0902 1.0074 -0.2220 0.059 Uiso 1 1 calc R U . . .
C02M C 1.0414(10) 0.6450(6) 0.1891(5) 0.075(2) Uani 1 1 d . . . . .
C02N C 1.8214(6) 0.0670(4) 0.4045(4) 0.0382(12) Uani 1 1 d . . . . .
H1 H 1.8152 0.0873 0.4505 0.046 Uiso 1 1 calc R U . . .
C02O C 1.5589(6) 0.7581(4) 0.4845(4) 0.0407(13) Uani 1 1 d . . . . .
H2 H 1.4848 0.7827 0.4397 0.049 Uiso 1 1 calc R U . . .
C02P C 1.6183(7) 0.9904(5) -0.3732(5) 0.0526(16) Uani 1 1 d . . . . .
H3 H 1.6114 1.0406 -0.4346 0.063 Uiso 1 1 calc R U . . .
C02Q C 1.6303(10) 0.8843(5) 0.2090(5) 0.065(2) Uani 1 1 d . . . . .
H4 H 1.5685 0.8827 0.2575 0.098 Uiso 1 1 calc R U . . .
HE H 1.6246 0.9488 0.1577 0.098 Uiso 1 1 calc R U . . .
HF H 1.7262 0.8648 0.2337 0.098 Uiso 1 1 calc R U . . .
C02R C 1.7714(7) 0.6829(5) 0.6198(5) 0.0522(17) Uani 1 1 d . . . . .
H5 H 1.8422 0.6559 0.6669 0.063 Uiso 1 1 calc R U . . .
C02S C 1.5713(8) 0.7915(4) 0.5475(4) 0.0473(15) Uani 1 1 d . . . . .
H6 H 1.5062 0.8411 0.5445 0.057 Uiso 1 1 calc R U . . .
C02T C 1.3203(7) 0.0712(4) -0.0176(5) 0.0460(14) Uani 1 1 d . . . . .
H02P H 1.2188 0.0795 -0.0153 0.069 Uiso 1 1 calc R U . . .
H02Q H 1.3620 0.0556 0.0424 0.069 Uiso 1 1 calc R U . . .
H02R H 1.3469 0.0198 -0.0328 0.069 Uiso 1 1 calc R U . . .
C02U C 1.5013(7) 0.9489(5) -0.3317(5) 0.0496(16) Uani 1 1 d . . . . .
H7 H 1.4147 0.9706 -0.3650 0.060 Uiso 1 1 calc R U . . .
C02V C 1.6577(6) 0.6878(4) 0.4881(4) 0.0375(12) Uani 1 1 d . . . . .
C02W C 0.8575(7) 0.1465(4) -0.0331(4) 0.0575(14) Uani 1 1 d . . . . .
C02X C 1.3990(5) 0.5112(4) -0.3483(4) 0.0312(11) Uani 1 1 d . . . . .
C02Y C 1.2803(6) 0.6617(4) -0.3780(4) 0.0342(12) Uani 1 1 d . . . . .
O02Z O 0.8480(5) 0.3912(4) -0.2317(5) 0.095(2) Uani 1 1 d . . . . .
C030 C 1.6349(5) 0.8464(3) -0.1950(4) 0.0306(11) Uani 1 1 d . . . . .
C031 C 1.5871(6) 0.8184(4) 0.1755(4) 0.0402(14) Uani 1 1 d . . . . .
C032 C 1.7423(8) 0.9612(6) -0.3284(5) 0.071(2) Uani 1 1 d . . . . .
H032 H 1.8224 0.9913 -0.3572 0.085 Uiso 1 1 calc R U . . .
C033 C 1.3287(8) 0.1136(5) -0.2154(5) 0.0545(17) Uani 1 1 d . . . . .
H03A H 1.4117 0.0780 -0.2227 0.082 Uiso 1 1 calc R U . . .
H03B H 1.2763 0.1479 -0.2743 0.082 Uiso 1 1 calc R U . . .
H03C H 1.2700 0.0697 -0.1688 0.082 Uiso 1 1 calc R U . . .
C034 C 1.1259(6) 0.8921(4) -0.2443(5) 0.0411(13) Uani 1 1 d . . . . .
H034 H 1.1259 0.8458 -0.1815 0.049 Uiso 1 1 calc R U . . .
C035 C 1.7620(6) 0.3322(4) 0.4473(4) 0.0366(12) Uani 1 1 d . . . . .
C036 C 1.2817(7) 0.2494(5) -0.6228(4) 0.0469(15) Uani 1 1 d . . . . .
H036 H 1.2731 0.2257 -0.6657 0.056 Uiso 1 1 calc R U . . .
C037 C 1.1493(7) 0.5992(5) -0.5569(4) 0.0493(16) Uani 1 1 d . . . . .
H03D H 1.0579 0.5764 -0.5367 0.074 Uiso 1 1 calc R U . . .
H03E H 1.2020 0.5577 -0.5776 0.074 Uiso 1 1 calc R U . . .
H03F H 1.1370 0.6638 -0.6079 0.074 Uiso 1 1 calc R U . . .
C038 C 1.2131(7) 0.0446(6) 0.3247(5) 0.0619(19) Uani 1 1 d . . . . .
H038 H 1.1306 0.0212 0.3559 0.074 Uiso 1 1 calc R U . . .
C039 C 0.9795(6) 0.2387(3) -0.1620(4) 0.0510(11) Uani 1 1 d . . . . .
H039 H 1.0737 0.2211 -0.1787 0.061 Uiso 1 1 calc R U . . .
C03A C 1.4503(6) 0.1197(5) 0.2372(4) 0.0446(15) Uani 1 1 d . . . . .
H03G H 1.5319 0.1461 0.2068 0.054 Uiso 1 1 calc R U . . .
C03B C 1.1032(7) 1.0545(4) -0.3599(5) 0.0503(16) Uani 1 1 d . . . . .
H03H H 1.0902 1.1198 -0.3757 0.060 Uiso 1 1 calc R U . . .
C03C C 0.8697(13) 0.1957(7) -0.1918(5) 0.099(4) Uani 1 1 d . . . . .
H03S H 0.8125 0.2455 -0.2444 0.119 Uiso 1 1 calc R U . . .
H03T H 0.9139 0.1493 -0.2105 0.119 Uiso 1 1 calc R U . . .
C03D C 1.7532(7) 0.8845(5) -0.2371(5) 0.0562(18) Uani 1 1 d . . . . .
H03L H 1.8414 0.8603 -0.2060 0.067 Uiso 1 1 calc R U . . .
O03E O 0.8299(8) 0.1036(4) 0.0493(3) 0.110(2) Uani 1 1 d . . . . .
C03F C 1.7390(6) 0.4066(4) 0.4708(4) 0.0345(11) Uani 1 1 d . . . . .
N03G N 1.0140(9) 0.7995(5) 0.0503(6) 0.084(2) Uani 1 1 d . . . . .
H03N H 0.9546 0.7817 0.0226 0.101 Uiso 1 1 calc R U . . .
C03H C 0.9539(7) 0.3459(5) -0.2017(5) 0.0507(14) Uani 1 1 d . . . . .
C03I C 1.1244(14) 0.8845(8) 0.1044(8) 0.120(4) Uani 1 1 d . U . . .
H03O H 1.2248 0.8872 0.0915 0.144 Uiso 1 1 calc R U . . .
H03P H 1.0905 0.9388 0.1149 0.144 Uiso 1 1 calc R U . . .
C03J C 1.7631(7) 0.6500(5) 0.5543(5) 0.0477(15) Uani 1 1 d . . . . .
H03M H 1.8300 0.6020 0.5558 0.057 Uiso 1 1 calc R U . . .
C03K C 1.1060(7) 0.7583(5) -0.5084(5) 0.0542(17) Uani 1 1 d . . . . .
H03I H 1.1579 0.8144 -0.5345 0.081 Uiso 1 1 calc R U . . .
H03J H 1.0354 0.7646 -0.4676 0.081 Uiso 1 1 calc R U . . .
H03K H 1.0606 0.7526 -0.5583 0.081 Uiso 1 1 calc R U . . .
C03L C 1.0401(10) 0.8848(5) 0.0238(5) 0.083(2) Uani 1 1 d . . . . .
C03M C 1.0988(17) 0.7947(9) 0.1839(9) 0.130(4) Uani 1 1 d . U . . .
H03Q H 1.0084 0.7987 0.2117 0.155 Uiso 1 1 calc R U . . .
H03R H 1.1745 0.7715 0.2315 0.155 Uiso 1 1 calc R U . . .
O03N O 1.0023(10) 0.9529(5) -0.0495(5) 0.139(3) Uani 1 1 d . . . . .
C2 C 1.0981(10) 0.7352(6) 0.1341(6) 0.098(2) Uani 1 1 d . . . . .
H2A H 1.1950 0.7236 0.1169 0.118 Uiso 1 1 calc R U . . .
C4 C 0.8682(8) 0.5439(6) 0.2181(6) 0.073(2) Uani 1 1 d . . . . .
H4A H 0.7996 0.5377 0.1784 0.110 Uiso 1 1 calc R U . . .
H4B H 0.8257 0.5339 0.2761 0.110 Uiso 1 1 calc R U . . .
H4C H 0.9478 0.4965 0.2309 0.110 Uiso 1 1 calc R U . . .
C1 C 0.7854(6) 0.1499(5) -0.1136(5) 0.0654(16) Uani 1 1 d . . . . .
H1A H 0.7728 0.0850 -0.1028 0.079 Uiso 1 1 calc R U . . .
H1B H 0.6926 0.1857 -0.1242 0.079 Uiso 1 1 calc R U . . .

loop_
_atom_site_aniso_label
_atom_site_aniso_U_11
_atom_site_aniso_U_22
_atom_site_aniso_U_33
_atom_site_aniso_U_23
_atom_site_aniso_U_13
_atom_site_aniso_U_12
P001 0.0326(7) 0.0260(6) 0.0342(7) -0.0130(5) -0.0043(6) -0.0018(5)
P002 0.0316(6) 0.0280(6) 0.0294(7) -0.0129(5) -0.0074(5) -0.0001(5)
P003 0.0331(7) 0.0454(8) 0.0349(8) -0.0234(6) -0.0022(6) -0.0009(6)
P004 0.0304(6) 0.0292(6) 0.0282(7) -0.0122(5) -0.0039(5) -0.0017(5)
P005 0.0353(7) 0.0429(7) 0.0311(7) -0.0212(6) -0.0032(6) -0.0007(6)
P006 0.0329(7) 0.0254(6) 0.0323(7) -0.0125(5) -0.0037(5) -0.0021(5)
O007 0.0334(19) 0.0249(17) 0.039(2) -0.0122(16) -0.0077(16) -0.0025(14)
O008 0.035(2) 0.069(3) 0.039(2) -0.029(2) 0.0020(18) -0.0057(19)
O009 0.043(2) 0.0281(17) 0.0293(19) -0.0118(15) -0.0030(16) 0.0019(15)
O00A 0.043(2) 0.0258(17) 0.0314(19) -0.0101(15) -0.0032(16) 0.0032(15)
O00B 0.045(2) 0.043(2) 0.036(2) -0.0248(18) -0.0026(18) -0.0016(18)
O00C 0.041(2) 0.0282(18) 0.0269(18) -0.0110(15) -0.0097(15) -0.0005(15)
O00D 0.035(2) 0.039(2) 0.036(2) -0.0154(17) -0.0099(16) -0.0007(16)
O00E 0.0353(18) 0.0268(17) 0.0295(19) -0.0124(15) -0.0025(15) -0.0024(14)
O00F 0.043(2) 0.0381(19) 0.033(2) -0.0199(17) 0.0013(17) 0.0002(16)
O00G 0.0323(18) 0.0341(18) 0.0295(19) -0.0147(15) -0.0039(15) 0.0003(14)
O00H 0.036(2) 0.0342(19) 0.046(2) -0.0192(18) -0.0042(18) -0.0074(15)
O00I 0.038(2) 0.045(2) 0.033(2) -0.0230(17) -0.0032(16) 0.0010(16)
O00J 0.035(2) 0.042(2) 0.041(2) -0.0196(18) -0.0095(17) 0.0002(16)
O00K 0.039(2) 0.037(2) 0.042(2) -0.0177(18) -0.0051(18) -0.0046(16)
O00L 0.037(2) 0.041(2) 0.032(2) -0.0206(17) -0.0069(16) 0.0034(16)
O00M 0.054(3) 0.091(4) 0.074(3) -0.034(3) -0.022(2) 0.027(3)
C00N 0.031(3) 0.031(2) 0.027(3) -0.014(2) -0.005(2) -0.005(2)
O00O 0.0376(19) 0.0239(17) 0.0316(19) -0.0127(15) -0.0041(15) -0.0007(14)
C00P 0.031(3) 0.033(3) 0.033(3) -0.016(2) -0.002(2) -0.002(2)
O00Q 0.040(2) 0.0304(18) 0.040(2) -0.0156(17) 0.0008(17) -0.0035(15)
C00R 0.030(3) 0.032(3) 0.033(3) -0.017(2) -0.002(2) -0.007(2)
C00S 0.035(3) 0.031(3) 0.041(3) -0.014(2) -0.007(2) 0.001(2)
C00T 0.034(3) 0.035(3) 0.038(3) -0.020(2) -0.007(2) 0.000(2)
C00U 0.030(3) 0.031(2) 0.028(3) -0.018(2) -0.005(2) -0.003(2)
C00V 0.034(3) 0.050(3) 0.030(3) -0.016(2) -0.001(2) -0.002(2)
C00W 0.061(4) 0.041(3) 0.034(3) -0.014(2) -0.008(3) 0.012(3)
C00X 0.032(2) 0.031(2) 0.030(3) -0.016(2) -0.003(2) -0.007(2)
C00Y 0.035(3) 0.040(3) 0.031(3) -0.012(2) -0.003(2) 0.005(2)
C00Z 0.047(3) 0.066(4) 0.047(4) -0.032(3) -0.006(3) 0.000(3)
C010 0.028(2) 0.024(2) 0.031(3) -0.008(2) 0.002(2) -0.0081(19)
C011 0.032(3) 0.032(3) 0.030(3) -0.017(2) -0.004(2) -0.002(2)
C012 0.042(3) 0.040(3) 0.041(3) -0.026(3) -0.003(3) -0.003(2)
C013 0.028(2) 0.032(3) 0.027(3) -0.011(2) 0.002(2) -0.004(2)
O014 0.0396(18) 0.0414(18) 0.062(2) -0.0270(17) -0.0013(16) -0.0114(14)
C015 0.028(2) 0.030(2) 0.032(3) -0.017(2) -0.005(2) -0.0024(19)
C016 0.034(3) 0.029(2) 0.033(3) -0.014(2) 0.000(2) 0.001(2)
C017 0.023(2) 0.032(3) 0.034(3) -0.014(2) -0.008(2) 0.0025(19)
O018 0.039(2) 0.065(3) 0.053(3) -0.036(2) 0.001(2) -0.002(2)
C019 0.025(2) 0.026(2) 0.033(3) -0.011(2) -0.007(2) 0.0016(18)
N01A 0.065(3) 0.057(3) 0.054(3) -0.031(2) -0.019(2) -0.012(2)
C01B 0.022(2) 0.031(3) 0.034(3) -0.015(2) 0.003(2) 0.0011(19)
C01C 0.036(3) 0.044(3) 0.043(3) -0.013(3) -0.006(3) 0.000(2)
C01D 0.034(3) 0.024(2) 0.029(3) -0.008(2) -0.009(2) -0.003(2)
C01E 0.035(3) 0.056(4) 0.045(4) -0.005(3) -0.004(3) -0.012(3)
C01F 0.023(2) 0.033(3) 0.034(3) -0.021(2) -0.003(2) 0.0031(19)
C01G 0.026(2) 0.033(3) 0.027(3) -0.012(2) 0.003(2) -0.0051(19)
C01H 0.028(3) 0.024(2) 0.051(4) -0.015(2) -0.002(2) -0.003(2)
C01I 0.028(2) 0.024(2) 0.034(3) -0.016(2) -0.007(2) -0.0019(19)
C01J 0.049(4) 0.034(3) 0.051(4) -0.017(3) -0.005(3) -0.003(2)
C01K 0.044(3) 0.025(3) 0.065(4) -0.016(3) -0.013(3) -0.002(2)
C01L 0.035(3) 0.043(3) 0.030(3) -0.015(2) -0.003(2) -0.008(2)
C01M 0.025(2) 0.030(2) 0.034(3) -0.018(2) -0.001(2) 0.0031(19)
C01N 0.034(3) 0.028(2) 0.029(3) -0.015(2) -0.006(2) 0.000(2)
C01O 0.039(3) 0.035(3) 0.039(3) -0.020(3) 0.003(3) -0.004(2)
C01P 0.050(3) 0.033(3) 0.039(3) -0.017(2) 0.004(3) -0.003(2)
C01Q 0.044(3) 0.035(3) 0.056(3) -0.025(3) -0.009(3) -0.001(2)
C01R 0.029(3) 0.031(3) 0.035(3) -0.013(2) -0.006(2) 0.000(2)
C01S 0.033(3) 0.035(3) 0.029(3) -0.016(2) 0.002(2) 0.001(2)
C01T 0.041(3) 0.031(3) 0.041(3) -0.017(2) -0.005(3) -0.002(2)
C01U 0.054(3) 0.052(3) 0.037(3) -0.025(3) -0.006(3) -0.009(3)
C01V 0.031(3) 0.028(2) 0.032(3) -0.012(2) 0.001(2) -0.003(2)
C01W 0.059(4) 0.049(3) 0.040(3) -0.028(3) 0.004(3) -0.016(3)
O01X 0.061(3) 0.079(3) 0.118(4) -0.044(3) -0.037(3) 0.005(2)
C01Y 0.026(2) 0.037(3) 0.033(3) -0.017(2) -0.003(2) 0.002(2)
C01Z 0.049(4) 0.059(4) 0.044(4) -0.024(3) -0.004(3) -0.009(3)
C020 0.034(3) 0.034(3) 0.030(3) -0.019(2) -0.003(2) -0.002(2)
C021 0.049(3) 0.042(3) 0.031(3) -0.019(2) 0.003(3) 0.000(3)
C022 0.022(2) 0.029(2) 0.035(3) -0.016(2) -0.008(2) -0.0030(18)
C023 0.047(3) 0.038(3) 0.039(3) -0.022(2) -0.002(2) 0.002(2)
C024 0.036(3) 0.037(3) 0.032(3) -0.018(2) 0.001(2) -0.004(2)
C025 0.033(3) 0.039(3) 0.028(3) -0.018(2) -0.003(2) -0.004(2)
C026 0.029(3) 0.032(3) 0.035(3) -0.019(2) -0.005(2) -0.001(2)
C027 0.056(4) 0.059(4) 0.046(4) -0.030(3) -0.021(3) 0.016(3)
C028 0.034(3) 0.037(3) 0.042(3) -0.021(2) -0.004(2) 0.006(2)
C029 0.060(4) 0.050(3) 0.085(5) -0.032(3) 0.018(3) -0.019(3)
C02A 0.071(4) 0.033(3) 0.053(4) -0.023(3) 0.004(3) -0.009(3)
C02B 0.042(3) 0.052(4) 0.039(3) -0.008(3) -0.005(3) 0.002(3)
C02C 0.066(4) 0.048(3) 0.047(4) -0.031(3) 0.006(3) -0.011(3)
C02D 0.028(3) 0.034(3) 0.036(3) -0.018(2) -0.004(2) -0.001(2)
C02E 0.021(2) 0.028(2) 0.028(3) -0.014(2) -0.0056(19) -0.0025(18)
C02F 0.054(4) 0.045(3) 0.034(3) -0.001(3) -0.008(3) 0.004(3)
C02G 0.036(3) 0.023(2) 0.026(3) -0.0090(19) -0.009(2) -0.0037(19)
C02H 0.052(4) 0.041(3) 0.043(3) -0.013(3) -0.008(3) -0.004(3)
C02I 0.022(2) 0.029(2) 0.037(3) -0.016(2) -0.007(2) 0.0042(19)
C02J 0.038(3) 0.037(3) 0.025(3) -0.019(2) -0.004(2) 0.002(2)
C02K 0.040(3) 0.023(2) 0.065(4) -0.004(3) -0.010(3) -0.001(2)
C02L 0.049(3) 0.038(3) 0.066(4) -0.029(3) -0.015(3) 0.005(2)
C02M 0.099(6) 0.060(4) 0.055(4) -0.016(3) -0.013(4) -0.020(4)
C02N 0.039(3) 0.032(3) 0.034(3) -0.008(2) -0.003(2) -0.001(2)
C02O 0.046(3) 0.042(3) 0.037(3) -0.022(3) -0.002(3) 0.006(2)
C02P 0.058(4) 0.046(3) 0.038(3) -0.005(3) 0.000(3) -0.011(3)
C02Q 0.110(6) 0.046(4) 0.048(4) -0.025(3) -0.001(4) -0.030(4)
C02R 0.051(4) 0.077(4) 0.041(3) -0.038(3) -0.014(3) -0.004(3)
C02S 0.068(4) 0.039(3) 0.033(3) -0.016(2) -0.004(3) 0.003(3)
C02T 0.058(4) 0.036(3) 0.046(4) -0.019(3) 0.005(3) -0.014(3)
C02U 0.042(3) 0.057(4) 0.037(3) -0.012(3) -0.014(3) 0.003(3)
C02V 0.044(3) 0.042(3) 0.038(3) -0.028(3) 0.000(2) -0.005(2)
C02W 0.083(4) 0.036(3) 0.052(3) -0.018(2) -0.002(3) -0.008(3)
C02X 0.028(3) 0.034(3) 0.031(3) -0.015(2) 0.000(2) -0.001(2)
C02Y 0.039(3) 0.031(3) 0.029(3) -0.011(2) 0.004(2) -0.004(2)
O02Z 0.042(2) 0.078(4) 0.167(6) -0.060(4) -0.044(3) 0.012(2)
C030 0.034(3) 0.027(2) 0.031(3) -0.013(2) -0.005(2) -0.002(2)
C031 0.047(3) 0.033(3) 0.042(3) -0.019(3) -0.008(3) -0.005(2)
C032 0.054(4) 0.077(5) 0.040(4) 0.012(3) 0.001(3) -0.026(4)
C033 0.075(5) 0.047(4) 0.051(4) -0.030(3) -0.006(3) -0.013(3)
C034 0.043(3) 0.033(3) 0.050(3) -0.021(3) -0.009(3) -0.003(2)
C035 0.041(3) 0.035(3) 0.029(3) -0.011(2) -0.001(2) 0.000(2)
C036 0.070(4) 0.050(3) 0.028(3) -0.021(3) 0.009(3) -0.026(3)
C037 0.055(4) 0.058(4) 0.034(3) -0.024(3) -0.012(3) 0.015(3)
C038 0.043(4) 0.070(4) 0.058(4) -0.016(4) 0.001(3) -0.014(3)
C039 0.066(3) 0.039(2) 0.057(3) -0.028(2) 0.017(2) -0.019(2)
C03A 0.034(3) 0.055(3) 0.031(3) -0.008(3) -0.004(2) -0.010(2)
C03B 0.045(3) 0.028(3) 0.073(4) -0.020(3) -0.018(3) 0.002(2)
C03C 0.171(9) 0.088(5) 0.041(3) -0.018(3) -0.003(4) -0.088(6)
C03D 0.038(3) 0.069(4) 0.040(4) -0.005(3) -0.007(3) -0.011(3)
O03E 0.214(7) 0.078(3) 0.044(2) -0.028(2) 0.040(3) -0.058(4)
C03F 0.040(3) 0.035(3) 0.026(3) -0.014(2) -0.002(2) 0.003(2)
N03G 0.099(5) 0.059(4) 0.082(5) -0.024(3) -0.011(4) 0.002(3)
C03H 0.052(3) 0.055(3) 0.052(3) -0.029(3) -0.009(2) -0.016(2)
C03I 0.149(7) 0.098(5) 0.120(6) -0.048(5) 0.002(5) -0.058(5)
C03J 0.043(3) 0.063(4) 0.046(4) -0.035(3) -0.011(3) 0.008(3)
C03K 0.055(4) 0.050(4) 0.051(4) -0.021(3) -0.020(3) 0.019(3)
C03L 0.114(6) 0.051(4) 0.062(4) -0.005(3) 0.003(4) -0.020(4)
C03M 0.154(8) 0.105(6) 0.108(7) -0.025(5) -0.027(6) -0.047(6)
O03N 0.182(7) 0.099(5) 0.107(5) -0.019(4) 0.001(5) -0.043(5)
C2 0.088(5) 0.088(5) 0.107(6) -0.036(5) -0.013(5) -0.011(4)
C4 0.062(4) 0.097(6) 0.079(5) -0.052(4) 0.016(3) -0.035(4)
C1 0.050(3) 0.076(4) 0.073(4) -0.035(3) 0.001(3) -0.017(3)

loop_
_atom_type_symbol
_atom_type_description
_atom_type_scat_dispersion_real
_atom_type_scat_dispersion_imag
_atom_type_scat_source
C C 0.0181 0.0091 'International Tables Vol C Tables 4.2.6.8 and 6.1.1.4'
H H 0.0000 0.0000 'International Tables Vol C Tables 4.2.6.8 and 6.1.1.4'
N N 0.0311 0.0180 'International Tables Vol C Tables 4.2.6.8 and 6.1.1.4'
O O 0.0492 0.0322 'International Tables Vol C Tables 4.2.6.8 and 6.1.1.4'
P P 0.2955 0.4335 'International Tables Vol C Tables 4.2.6.8 and 6.1.1.4'

loop_
_geom_angle_atom_site_label_1
_geom_angle_atom_site_label_2
_geom_angle_atom_site_label_3
_geom_angle
_geom_angle_site_symmetry_1
_geom_angle_site_symmetry_3
_geom_angle_publ_flag
O007 P001 O00Q 104.2(2) . . ?
O007 P001 C01H 101.8(2) . . ?
O00K P001 O007 114.3(2) . . ?
O00K P001 O00Q 115.0(2) . . ?
O00K P001 C01H 118.3(3) . . ?
O00Q P001 C01H 101.2(2) . . ?
O00C P002 O00G 103.2(2) . . ?
O00C P002 C00P 103.4(2) . . ?
O00D P002 O00C 115.8(2) . . ?
O00D P002 O00G 115.4(2) . . ?
O00D P002 C00P 115.3(2) . . ?
O00G P002 C00P 101.9(2) . . ?
O008 P003 O00B 114.6(2) . . ?
O008 P003 O00I 114.5(2) . . ?
O008 P003 C01L 115.6(3) . . ?
O00B P003 O00I 103.4(2) . . ?
O00B P003 C01L 102.7(2) . . ?
O00I P003 C01L 104.4(2) . . ?
O009 P004 O00E 103.2(2) . . ?
O009 P004 C030 101.6(2) . . ?
O00E P004 C030 105.0(2) . . ?
O00J P004 O009 115.2(2) . . ?
O00J P004 O00E 114.3(2) . . ?
O00J P004 C030 115.8(2) . . ?
O00F P005 O00L 103.4(2) . . ?
O00F P005 C02V 103.9(2) . . ?
O00L P005 C02V 102.8(2) . . ?
O018 P005 O00F 114.1(2) . . ?
O018 P005 O00L 115.8(2) . . ?
O018 P005 C02V 115.3(3) . . ?
O00A P006 O00O 105.2(2) . . ?
O00A P006 C01R 101.6(2) . . ?
O00H P006 O00A 114.6(2) . . ?
O00H P006 O00O 114.3(2) . . ?
O00H P006 C01R 117.6(2) . . ?
O00O P006 C01R 101.7(2) . . ?
C01D O007 P001 120.6(3) . . ?
C01N O009 P004 121.9(3) . . ?
C016 O00A P006 122.3(3) . . ?
C00T O00B P003 119.7(3) . . ?
C015 O00C P002 120.4(3) . . ?
C02G O00E P004 121.4(3) . . ?
C024 O00F P005 121.8(4) . . ?
C01Y O00G P002 118.5(3) . . ?
C01S O00I P003 122.4(4) . . ?
C02J O00L P005 118.3(3) . . ?
C02M O00M C4 117.8(6) . . ?
H00A C00N H00B 107.3 . . ?
C01F C00N H00A 108.2 . . ?
C01F C00N H00B 108.2 . . ?
C022 C00N H00A 108.2 . . ?
C022 C00N H00B 108.2 . . ?
C022 C00N C01F 116.4(4) . . ?
C01I O00O P006 121.5(3) . . ?
C01E C00P P002 118.6(4) . . ?
C03A C00P P002 122.1(4) . . ?
C03A C00P C01E 119.2(5) . . ?
C02Y O00Q P001 121.3(3) . . ?
C00U C00R C02D 122.7(5) . . ?
C01D C00R C00U 117.4(5) . . ?
C01D C00R C02D 119.9(5) . . ?
C01Q C00S H00S 119.9 . . ?
C01R C00S H00S 119.9 . . ?
C01R C00S C01Q 120.3(6) . . ?
C012 C00T O00B 116.9(5) . . ?
C012 C00T C017 125.0(5) . . ?
C017 C00T O00B 118.1(5) . . ?
C00R C00U C015 116.8(5) . . ?
C00R C00U C02I 124.0(5) . . ?
C015 C00U C02I 119.1(5) . . ?
C00Y C00V C01S 117.5(5) . . ?
C00Y C00V C037 123.3(5) . . ?
C01S C00V C037 119.2(5) . . ?
H00C C00W H00D 109.5 . . ?
H00C C00W H00E 109.5 . . ?
H00D C00W H00E 109.5 . . ?
C035 C00W H00C 109.5 . . ?
C035 C00W H00D 109.5 . . ?
C035 C00W H00E 109.5 . . ?
C015 C00X C021 120.7(5) . . ?
C015 C00X C026 116.8(5) . . ?
C026 C00X C021 122.4(5) . . ?
C00V C00Y C02Y 119.3(5) . . ?
C00V C00Y C03K 121.5(5) . . ?
C02Y C00Y C03K 119.2(6) . . ?
C01L C00Z H00Z 119.6 . . ?
C01Z C00Z H00Z 119.6 . . ?
C01Z C00Z C01L 120.8(6) . . ?
H01C C010 H01D 107.5 . . ?
C01G C010 H01C 108.5 . . ?
C01G C010 H01D 108.5 . . ?
C01G C010 C02E 115.2(4) . . ?
C02E C010 H01C 108.5 . . ?
C02E C010 H01D 108.5 . . ?
C01I C011 C028 119.8(5) . . ?
C020 C011 C01I 117.7(5) . . ?
C020 C011 C028 122.5(5) . . ?
C00T C012 C01O 118.6(5) . . ?
C00T C012 C033 121.1(6) . . ?
C01O C012 C033 120.3(5) . . ?
C01G C013 C024 118.3(5) . . ?
C01G C013 C025 123.3(5) . . ?
C024 C013 C025 118.3(5) . . ?
C03H O014 C029 116.6(5) . . ?
C00U C015 O00C 119.2(4) . . ?
C00X C015 O00C 115.4(5) . . ?
C00X C015 C00U 125.2(5) . . ?
C01G C016 O00A 119.4(5) . . ?
C01G C016 C035 125.3(5) . . ?
C035 C016 O00A 115.1(4) . . ?
C00T C017 C019 116.8(5) . . ?
C00T C017 C01B 120.2(5) . . ?
C019 C017 C01B 122.9(5) . . ?
C017 C019 C02I 123.0(5) . . ?
C01Y C019 C017 116.8(5) . . ?
C01Y C019 C02I 120.0(5) . . ?
C02W N01A H01L 123.4 . . ?
C02W N01A C039 113.2(5) . . ?
C039 N01A H01L 123.4 . . ?
C017 C01B H01A 108.1 . . ?
C017 C01B H01B 108.1 . . ?
H01A C01B H01B 107.3 . . ?
C02X C01B C017 116.7(4) . . ?
C02X C01B H01A 108.1 . . ?
C02X C01B H01B 108.1 . . ?
C02U C01C H01F 120.8 . . ?
C02U C01C C030 118.4(6) . . ?
C030 C01C H01F 120.8 . . ?
C00R C01D O007 118.4(5) . . ?
C026 C01D O007 115.3(5) . . ?
C026 C01D C00R 126.0(5) . . ?
C00P C01E H01E 119.6 . . ?
C038 C01E C00P 120.9(6) . . ?
C038 C01E H01E 119.6 . . ?
C01M C01F C00N 123.6(5) . . ?
C01N C01F C00N 118.8(5) . . ?
C01N C01F C01M 117.4(5) . . ?
C013 C01G C010 123.6(5) . . ?
C013 C01G C016 117.3(5) . . ?
C016 C01G C010 119.1(5) . . ?
C01J C01H P001 121.4(5) . . ?
C01J C01H C034 119.3(5) . . ?
C034 C01H P001 119.1(4) . . ?
O00O C01I C02E 118.9(5) . . ?
C011 C01I O00O 116.8(4) . . ?
C011 C01I C02E 124.2(5) . . ?
C01H C01J H01J 119.8 . . ?
C01H C01J C02K 120.3(7) . . ?
C02K C01J H01J 119.8 . . ?
C01Q C01K H01K 120.6 . . ?
C02H C01K H01K 120.6 . . ?
C02H C01K C01Q 118.8(5) . . ?
C00Z C01L P003 118.2(5) . . ?
C01U C01L P003 123.9(4) . . ?
C01U C01L C00Z 117.6(5) . . ?
C01F C01M C025 124.2(5) . . ?
C02J C01M C01F 116.8(5) . . ?
C02J C01M C025 118.8(5) . . ?
O009 C01N C01T 114.4(5) . . ?
C01F C01N O009 119.8(4) . . ?
C01F C01N C01T 125.7(5) . . ?
C012 C01O C02T 122.0(5) . . ?
C01Y C01O C012 116.9(5) . . ?
C01Y C01O C02T 121.0(5) . . ?
H01G C01P H01H 109.5 . . ?
H01G C01P H01I 109.5 . . ?
H01H C01P H01I 109.5 . . ?
C020 C01P H01G 109.5 . . ?
C020 C01P H01H 109.5 . . ?
C020 C01P H01I 109.5 . . ?
C00S C01Q C01K 120.5(6) . . ?
C00S C01Q H01Q 119.8 . . ?
C01K C01Q H01Q 119.8 . . ?
C00S C01R P006 120.8(4) . . ?
C00S C01R C02N 119.2(5) . . ?
C02N C01R P006 120.0(4) . . ?
C00V C01S O00I 116.3(5) . . ?
C00V C01S C02X 124.9(5) . . ?
C02X C01S O00I 118.6(5) . . ?
C01N C01T C02A 119.4(5) . . ?
C031 C01T C01N 116.9(5) . . ?
C031 C01T C02A 123.6(5) . . ?
C01L C01U H01U 119.4 . . ?
C01L C01U C02C 121.2(6) . . ?
C02C C01U H01U 119.4 . . ?
C02X C01V C02D 123.3(5) . . ?
C02Y C01V C02D 119.9(5) . . ?
C02Y C01V C02X 116.8(5) . . ?
C02R C01W H01W 120.2 . . ?
C02R C01W C02S 119.6(5) . . ?
C02S C01W H01W 120.2 . . ?
C019 C01Y O00G 117.9(5) . . ?
C01O C01Y O00G 115.9(5) . . ?
C01O C01Y C019 125.8(5) . . ?
C00Z C01Z H01Z 119.9 . . ?
C00Z C01Z C036 120.2(6) . . ?
C036 C01Z H01Z 119.9 . . ?
C011 C020 C01P 121.1(5) . . ?
C011 C020 C02G 118.3(5) . . ?
C02G C020 C01P 120.6(5) . . ?
C00X C021 H02A 109.5 . . ?
C00X C021 H02B 109.5 . . ?
C00X C021 H02C 109.5 . . ?
H02A C021 H02B 109.5 . . ?
H02A C021 H02C 109.5 . . ?
H02B C021 H02C 109.5 . . ?
C02E C022 C00N 121.2(5) . . ?
C02G C022 C00N 120.9(4) . . ?
C02G C022 C02E 117.8(5) . . ?
H02D C023 H02E 109.5 . . ?
H02D C023 H02F 109.5 . . ?
H02E C023 H02F 109.5 . . ?
C026 C023 H02D 109.5 . . ?
C026 C023 H02E 109.5 . . ?
C026 C023 H02F 109.5 . . ?
C013 C024 O00F 119.8(5) . . ?
C03F C024 O00F 115.4(5) . . ?
C03F C024 C013 124.7(5) . . ?
C013 C025 H02S 108.3 . . ?
C013 C025 H02T 108.3 . . ?
C01M C025 C013 116.0(4) . . ?
C01M C025 H02S 108.3 . . ?
C01M C025 H02T 108.3 . . ?
H02S C025 H02T 107.4 . . ?
C00X C026 C023 120.9(5) . . ?
C01D C026 C00X 117.6(5) . . ?
C01D C026 C023 121.4(5) . . ?
H02U C027 H02V 109.5 . . ?
H02U C027 H02W 109.5 . . ?
H02V C027 H02W 109.5 . . ?
C03F C027 H02U 109.5 . . ?
C03F C027 H02V 109.5 . . ?
C03F C027 H02W 109.5 . . ?
C011 C028 H02X 109.5 . . ?
C011 C028 H02Y 109.5 . . ?
C011 C028 H 109.5 . . ?
H02X C028 H02Y 109.5 . . ?
H02X C028 H 109.5 . . ?
H02Y C028 H 109.5 . . ?
O014 C029 H8 109.5 . . ?
O014 C029 HA 109.5 . . ?
O014 C029 HB 109.5 . . ?
H8 C029 HA 109.5 . . ?
H8 C029 HB 109.5 . . ?
HA C029 HB 109.5 . . ?
C01T C02A H02Z 109.5 . . ?
C01T C02A HC 109.5 . . ?
C01T C02A HD 109.5 . . ?
H02Z C02A HC 109.5 . . ?
H02Z C02A HD 109.5 . . ?
HC C02A HD 109.5 . . ?
C02F C02B H02G 120.2 . . ?
C02F C02B C03A 119.6(6) . . ?
C03A C02B H02G 120.2 . . ?
C01U C02C H02H 120.3 . . ?
C036 C02C C01U 119.4(6) . . ?
C036 C02C H02H 120.3 . . ?
C00R C02D C01V 115.4(4) . . ?
C00R C02D H02I 108.4 . . ?
C00R C02D H02J 108.4 . . ?
C01V C02D H02I 108.4 . . ?
C01V C02D H02J 108.4 . . ?
H02I C02D H02J 107.5 . . ?
C01I C02E C010 119.4(4) . . ?
C01I C02E C022 117.0(5) . . ?
C022 C02E C010 123.5(4) . . ?
C02B C02F H02K 120.1 . . ?
C02B C02F C038 119.8(6) . . ?
C038 C02F H02K 120.1 . . ?
C020 C02G O00E 116.0(5) . . ?
C022 C02G O00E 119.1(5) . . ?
C022 C02G C020 124.9(5) . . ?
C01K C02H H02 119.2 . . ?
C02N C02H C01K 121.6(6) . . ?
C02N C02H H02 119.2 . . ?
C00U C02I C019 116.6(4) . . ?
C00U C02I H02L 108.1 . . ?
C00U C02I H02M 108.1 . . ?
C019 C02I H02L 108.1 . . ?
C019 C02I H02M 108.1 . . ?
H02L C02I H02M 107.3 . . ?
O00L C02J C031 115.0(4) . . ?
C01M C02J O00L 119.1(5) . . ?
C01M C02J C031 125.9(5) . . ?
C01J C02K H02N 120.5 . . ?
C03B C02K C01J 119.0(6) . . ?
C03B C02K H02N 120.5 . . ?
C034 C02L H02O 120.3 . . ?
C03B C02L H02O 120.3 . . ?
C03B C02L C034 119.4(7) . . ?
O00M C02M C2 119.2(7) . . ?
O01X C02M O00M 123.2(7) . . ?
O01X C02M C2 116.9(8) . . ?
C01R C02N H1 120.2 . . ?
C02H C02N C01R 119.6(6) . . ?
C02H C02N H1 120.2 . . ?
C02S C02O H2 120.8 . . ?
C02S C02O C02V 118.3(5) . . ?
C02V C02O H2 120.8 . . ?
C02U C02P H3 119.6 . . ?
C032 C02P H3 119.6 . . ?
C032 C02P C02U 120.8(6) . . ?
H4 C02Q HE 109.5 . . ?
H4 C02Q HF 109.5 . . ?
HE C02Q HF 109.5 . . ?
C031 C02Q H4 109.5 . . ?
C031 C02Q HE 109.5 . . ?
C031 C02Q HF 109.5 . . ?
C01W C02R H5 120.2 . . ?
C01W C02R C03J 119.6(6) . . ?
C03J C02R H5 120.2 . . ?
C01W C02S H6 119.2 . . ?
C02O C02S C01W 121.6(6) . . ?
C02O C02S H6 119.2 . . ?
C01O C02T H02P 109.5 . . ?
C01O C02T H02Q 109.5 . . ?
C01O C02T H02R 109.5 . . ?
H02P C02T H02Q 109.5 . . ?
H02P C02T H02R 109.5 . . ?
H02Q C02T H02R 109.5 . . ?
C01C C02U H7 119.3 . . ?
C02P C02U C01C 121.4(6) . . ?
C02P C02U H7 119.3 . . ?
C02O C02V P005 122.2(4) . . ?
C03J C02V P005 116.3(4) . . ?
C03J C02V C02O 121.2(5) . . ?
N01A C02W C1 107.3(5) . . ?
O03E C02W N01A 123.8(6) . . ?
O03E C02W C1 128.8(6) . . ?
C01S C02X C01B 120.5(5) . . ?
C01S C02X C01V 116.8(5) . . ?
C01V C02X C01B 122.5(5) . . ?
C00Y C02Y O00Q 117.6(5) . . ?
C00Y C02Y C01V 124.7(5) . . ?
C01V C02Y O00Q 117.6(5) . . ?
C01C C030 P004 122.2(4) . . ?
C03D C030 P004 117.2(4) . . ?
C03D C030 C01C 120.7(5) . . ?
C01T C031 C02J 117.1(5) . . ?
C01T C031 C02Q 123.4(6) . . ?
C02J C031 C02Q 119.5(6) . . ?
C02P C032 H032 120.2 . . ?
C02P C032 C03D 119.6(6) . . ?
C03D C032 H032 120.2 . . ?
C012 C033 H03A 109.5 . . ?
C012 C033 H03B 109.5 . . ?
C012 C033 H03C 109.5 . . ?
H03A C033 H03B 109.5 . . ?
H03A C033 H03C 109.5 . . ?
H03B C033 H03C 109.5 . . ?
C01H C034 H034 120.0 . . ?
C02L C034 C01H 120.0(6) . . ?
C02L C034 H034 120.0 . . ?
C016 C035 C00W 121.0(5) . . ?
C016 C035 C03F 117.0(5) . . ?
C03F C035 C00W 122.0(5) . . ?
C01Z C036 H036 119.7 . . ?
C02C C036 C01Z 120.7(6) . . ?
C02C C036 H036 119.7 . . ?
C00V C037 H03D 109.5 . . ?
C00V C037 H03E 109.5 . . ?
C00V C037 H03F 109.5 . . ?
H03D C037 H03E 109.5 . . ?
H03D C037 H03F 109.5 . . ?
H03E C037 H03F 109.5 . . ?
C01E C038 C02F 119.9(6) . . ?
C01E C038 H038 120.0 . . ?
C02F C038 H038 120.0 . . ?
N01A C039 H039 110.0 . . ?
N01A C039 C03C 104.1(4) . . ?
N01A C039 C03H 109.0(4) . . ?
C03C C039 H039 110.0 . . ?
C03C C039 C03H 113.7(6) . . ?
C03H C039 H039 110.0 . . ?
C00P C03A C02B 120.4(6) . . ?
C00P C03A H03G 119.8 . . ?
C02B C03A H03G 119.8 . . ?
C02K C03B C02L 122.0(5) . . ?
C02K C03B H03H 119.0 . . ?
C02L C03B H03H 119.0 . . ?
C039 C03C H03S 110.5 . . ?
C039 C03C H03T 110.5 . . ?
H03S C03C H03T 108.7 . . ?
C1 C03C C039 106.2(6) . . ?
C1 C03C H03S 110.5 . . ?
C1 C03C H03T 110.5 . . ?
C030 C03D C032 118.9(6) . . ?
C030 C03D H03L 120.5 . . ?
C032 C03D H03L 120.5 . . ?
C024 C03F C027 121.7(5) . . ?
C024 C03F C035 117.3(5) . . ?
C035 C03F C027 121.0(5) . . ?
C03L N03G H03N 125.1 . . ?
C03L N03G C2 109.9(8) . . ?
C2 N03G H03N 125.1 . . ?
O014 C03H C039 108.9(5) . . ?
O02Z C03H O014 125.2(6) . . ?
O02Z C03H C039 125.8(6) . . ?
H03O C03I H03P 109.0 . . ?
C03L C03I H03O 111.0 . . ?
C03L C03I H03P 111.0 . . ?
C03M C03I H03O 111.0 . . ?
C03M C03I H03P 111.0 . . ?
C03M C03I C03L 103.7(8) . . ?
C02R C03J H03M 120.2 . . ?
C02V C03J C02R 119.6(6) . . ?
C02V C03J H03M 120.2 . . ?
C00Y C03K H03I 109.5 . . ?
C00Y C03K H03J 109.5 . . ?
C00Y C03K H03K 109.5 . . ?
H03I C03K H03J 109.5 . . ?
H03I C03K H03K 109.5 . . ?
H03J C03K H03K 109.5 . . ?
N03G C03L C03I 106.6(7) . . ?
O03N C03L N03G 125.9(9) . . ?
O03N C03L C03I 127.4(8) . . ?
C03I C03M H03Q 112.2 . . ?
C03I C03M H03R 112.2 . . ?
C03I C03M C2 97.9(10) . . ?
H03Q C03M H03R 109.8 . . ?
C2 C03M H03Q 112.2 . . ?
C2 C03M H03R 112.2 . . ?
C02M C2 N03G 113.9(7) . . ?
C02M C2 C03M 112.7(9) . . ?
C02M C2 H2A 109.5 . . ?
N03G C2 C03M 101.5(8) . . ?
N03G C2 H2A 109.5 . . ?
C03M C2 H2A 109.5 . . ?
O00M C4 H4A 109.5 . . ?
O00M C4 H4B 109.5 . . ?
O00M C4 H4C 109.5 . . ?
H4A C4 H4B 109.5 . . ?
H4A C4 H4C 109.5 . . ?
H4B C4 H4C 109.5 . . ?
C02W C1 H1A 110.2 . . ?
C02W C1 H1B 110.2 . . ?
C03C C1 C02W 107.6(6) . . ?
C03C C1 H1A 110.2 . . ?
C03C C1 H1B 110.2 . . ?
H1A C1 H1B 108.5 . . ?

loop_
_geom_bond_atom_site_label_1
_geom_bond_atom_site_label_2
_geom_bond_distance
_geom_bond_site_symmetry_2
_geom_bond_publ_flag
P001 O007 1.588(4) . ?
P001 O00K 1.454(4) . ?
P001 O00Q 1.602(4) . ?
P001 C01H 1.777(5) . ?
P002 O00C 1.591(4) . ?
P002 O00D 1.457(4) . ?
P002 O00G 1.597(4) . ?
P002 C00P 1.790(6) . ?
P003 O008 1.470(4) . ?
P003 O00B 1.580(4) . ?
P003 O00I 1.601(4) . ?
P003 C01L 1.769(6) . ?
P004 O009 1.579(4) . ?
P004 O00E 1.589(4) . ?
P004 O00J 1.462(4) . ?
P004 C030 1.770(5) . ?
P005 O00F 1.577(4) . ?
P005 O00L 1.598(4) . ?
P005 O018 1.445(5) . ?
P005 C02V 1.801(6) . ?
P006 O00A 1.575(4) . ?
P006 O00H 1.465(4) . ?
P006 O00O 1.596(4) . ?
P006 C01R 1.792(5) . ?
O007 C01D 1.431(6) . ?
O009 C01N 1.416(6) . ?
O00A C016 1.423(6) . ?
O00B C00T 1.410(7) . ?
O00C C015 1.414(6) . ?
O00E C02G 1.414(6) . ?
O00F C024 1.418(7) . ?
O00G C01Y 1.411(7) . ?
O00I C01S 1.407(7) . ?
O00L C02J 1.412(6) . ?
O00M C02M 1.298(10) . ?
O00M C4 1.418(9) . ?
C00N H00A 0.9900 . ?
C00N H00B 0.9900 . ?
C00N C01F 1.533(7) . ?
C00N C022 1.531(7) . ?
O00O C01I 1.401(6) . ?
C00P C01E 1.382(8) . ?
C00P C03A 1.377(7) . ?
O00Q C02Y 1.412(7) . ?
C00R C00U 1.402(7) . ?
C00R C01D 1.385(8) . ?
C00R C02D 1.511(8) . ?
C00S H00S 0.9500 . ?
C00S C01Q 1.378(8) . ?
C00S C01R 1.378(8) . ?
C00T C012 1.361(8) . ?
C00T C017 1.403(7) . ?
C00U C015 1.411(8) . ?
C00U C02I 1.519(7) . ?
C00V C00Y 1.369(9) . ?
C00V C01S 1.394(8) . ?
C00V C037 1.507(8) . ?
C00W H00C 0.9800 . ?
C00W H00D 0.9800 . ?
C00W H00E 0.9800 . ?
C00W C035 1.475(8) . ?
C00X C015 1.394(7) . ?
C00X C021 1.506(8) . ?
C00X C026 1.409(7) . ?
C00Y C02Y 1.379(8) . ?
C00Y C03K 1.540(8) . ?
C00Z H00Z 0.9500 . ?
C00Z C01L 1.415(8) . ?
C00Z C01Z 1.362(10) . ?
C010 H01C 0.9900 . ?
C010 H01D 0.9900 . ?
C010 C01G 1.524(7) . ?
C010 C02E 1.542(7) . ?
C011 C01I 1.396(8) . ?
C011 C020 1.384(7) . ?
C011 C028 1.511(7) . ?
C012 C01O 1.421(8) . ?
C012 C033 1.526(8) . ?
C013 C01G 1.390(8) . ?
C013 C024 1.396(7) . ?
C013 C025 1.531(7) . ?
O014 C029 1.441(7) . ?
O014 C03H 1.328(7) . ?
C016 C01G 1.393(7) . ?
C016 C035 1.401(8) . ?
C017 C019 1.422(8) . ?
C017 C01B 1.521(7) . ?
C019 C01Y 1.403(7) . ?
C019 C02I 1.520(7) . ?
N01A H01L 0.8800 . ?
N01A C02W 1.358(8) . ?
N01A C039 1.422(8) . ?
C01B H01A 0.9900 . ?
C01B H01B 0.9900 . ?
C01B C02X 1.515(7) . ?
C01C H01F 0.9500 . ?
C01C C02U 1.373(9) . ?
C01C C030 1.398(8) . ?
C01D C026 1.380(8) . ?
C01E H01E 0.9500 . ?
C01E C038 1.355(10) . ?
C01F C01M 1.398(8) . ?
C01F C01N 1.379(7) . ?
C01H C01J 1.385(9) . ?
C01H C034 1.407(9) . ?
C01I C02E 1.403(7) . ?
C01J H01J 0.9500 . ?
C01J C02K 1.415(8) . ?
C01K H01K 0.9500 . ?
C01K C01Q 1.389(9) . ?
C01K C02H 1.378(10) . ?
C01L C01U 1.369(9) . ?
C01M C025 1.524(8) . ?
C01M C02J 1.391(7) . ?
C01N C01T 1.421(7) . ?
C01O C01Y 1.363(7) . ?
C01O C02T 1.506(8) . ?
C01P H01G 0.9800 . ?
C01P H01H 0.9800 . ?
C01P H01I 0.9800 . ?
C01P C020 1.514(8) . ?
C01Q H01Q 0.9500 . ?
C01R C02N 1.409(8) . ?
C01S C02X 1.398(8) . ?
C01T C02A 1.499(9) . ?
C01T C031 1.373(9) . ?
C01U H01U 0.9500 . ?
C01U C02C 1.410(9) . ?
C01V C02D 1.526(7) . ?
C01V C02X 1.429(7) . ?
C01V C02Y 1.396(7) . ?
C01W H01W 0.9500 . ?
C01W C02R 1.375(9) . ?
C01W C02S 1.387(9) . ?
O01X C02M 1.228(10) . ?
C01Z H01Z 0.9500 . ?
C01Z C036 1.381(10) . ?
C020 C02G 1.392(7) . ?
C021 H02A 0.9800 . ?
C021 H02B 0.9800 . ?
C021 H02C 0.9800 . ?
C022 C02E 1.417(7) . ?
C022 C02G 1.372(8) . ?
C023 H02D 0.9800 . ?
C023 H02E 0.9800 . ?
C023 H02F 0.9800 . ?
C023 C026 1.496(7) . ?
C024 C03F 1.394(7) . ?
C025 H02S 0.9900 . ?
C025 H02T 0.9900 . ?
C027 H02U 0.9800 . ?
C027 H02V 0.9800 . ?
C027 H02W 0.9800 . ?
C027 C03F 1.497(8) . ?
C028 H02X 0.9800 . ?
C028 H02Y 0.9800 . ?
C028 H 0.9800 . ?
C029 H8 0.9800 . ?
C029 HA 0.9800 . ?
C029 HB 0.9800 . ?
C02A H02Z 0.9800 . ?
C02A HC 0.9800 . ?
C02A HD 0.9800 . ?
C02B H02G 0.9500 . ?
C02B C02F 1.368(10) . ?
C02B C03A 1.391(9) . ?
C02C H02H 0.9500 . ?
C02C C036 1.350(10) . ?
C02D H02I 0.9900 . ?
C02D H02J 0.9900 . ?
C02F H02K 0.9500 . ?
C02F C038 1.400(9) . ?
C02H H02 0.9500 . ?
C02H C02N 1.360(9) . ?
C02I H02L 0.9900 . ?
C02I H02M 0.9900 . ?
C02J C031 1.413(8) . ?
C02K H02N 0.9500 . ?
C02K C03B 1.365(11) . ?
C02L H02O 0.9500 . ?
C02L C034 1.395(8) . ?
C02L C03B 1.379(10) . ?
C02M C2 1.459(11) . ?
C02N H1 0.9500 . ?
C02O H2 0.9500 . ?
C02O C02S 1.379(8) . ?
C02O C02V 1.388(8) . ?
C02P H3 0.9500 . ?
C02P C02U 1.371(10) . ?
C02P C032 1.341(10) . ?
C02Q H4 0.9800 . ?
C02Q HE 0.9800 . ?
C02Q HF 0.9800 . ?
C02Q C031 1.492(8) . ?
C02R H5 0.9500 . ?
C02R C03J 1.407(9) . ?
C02S H6 0.9500 . ?
C02T H02P 0.9800 . ?
C02T H02Q 0.9800 . ?
C02T H02R 0.9800 . ?
C02U H7 0.9500 . ?
C02V C03J 1.374(8) . ?
C02W O03E 1.236(7) . ?
C02W C1 1.478(9) . ?
O02Z C03H 1.167(8) . ?
C030 C03D 1.367(9) . ?
C032 H032 0.9500 . ?
C032 C03D 1.426(9) . ?
C033 H03A 0.9800 . ?
C033 H03B 0.9800 . ?
C033 H03C 0.9800 . ?
C034 H034 0.9500 . ?
C035 C03F 1.414(8) . ?
C036 H036 0.9500 . ?
C037 H03D 0.9800 . ?
C037 H03E 0.9800 . ?
C037 H03F 0.9800 . ?
C038 H038 0.9500 . ?
C039 H039 1.0000 . ?
C039 C03C 1.518(9) . ?
C039 C03H 1.524(8) . ?
C03A H03G 0.9500 . ?
C03B H03H 0.9500 . ?
C03C H03S 0.9900 . ?
C03C H03T 0.9900 . ?
C03C C1 1.433(11) . ?
C03D H03L 0.9500 . ?
N03G H03N 0.8800 . ?
N03G C03L 1.278(10) . ?
N03G C2 1.474(11) . ?
C03I H03O 0.9900 . ?
C03I H03P 0.9900 . ?
C03I C03L 1.562(14) . ?
C03I C03M 1.464(15) . ?
C03J H03M 0.9500 . ?
C03K H03I 0.9800 . ?
C03K H03J 0.9800 . ?
C03K H03K 0.9800 . ?
C03L O03N 1.220(10) . ?
C03M H03Q 0.9900 . ?
C03M H03R 0.9900 . ?
C03M C2 1.518(17) . ?
C2 H2A 1.0000 . ?
C4 H4A 0.9800 . ?
C4 H4B 0.9800 . ?
C4 H4C 0.9800 . ?
C1 H1A 0.9900 . ?
C1 H1B 0.9900 . ?

loop_
_geom_torsion_atom_site_label_1
_geom_torsion_atom_site_label_2
_geom_torsion_atom_site_label_3
_geom_torsion_atom_site_label_4
_geom_torsion
_geom_torsion_site_symmetry_1
_geom_torsion_site_symmetry_2
_geom_torsion_site_symmetry_3
_geom_torsion_site_symmetry_4
_geom_torsion_publ_flag
P001 O007 C01D C00R 84.0(5) . . . . ?
P001 O007 C01D C026 -102.2(5) . . . . ?
P001 O00Q C02Y C00Y 101.3(5) . . . . ?
P001 O00Q C02Y C01V -83.2(6) . . . . ?
P001 C01H C01J C02K 176.9(5) . . . . ?
P001 C01H C034 C02L -177.2(5) . . . . ?
P002 O00C C015 C00U -81.5(5) . . . . ?
P002 O00C C015 C00X 103.4(4) . . . . ?
P002 O00G C01Y C019 83.1(5) . . . . ?
P002 O00G C01Y C01O -103.1(5) . . . . ?
P002 C00P C01E C038 179.2(6) . . . . ?
P002 C00P C03A C02B -177.3(5) . . . . ?
P003 O00B C00T C012 99.8(5) . . . . ?
P003 O00B C00T C017 -80.4(5) . . . . ?
P003 O00I C01S C00V -106.5(5) . . . . ?
P003 O00I C01S C02X 78.7(6) . . . . ?
P003 C01L C01U C02C 174.5(5) . . . . ?
P004 O009 C01N C01F -78.8(6) . . . . ?
P004 O009 C01N C01T 100.9(5) . . . . ?
P004 O00E C02G C020 -103.6(4) . . . . ?
P004 O00E C02G C022 79.5(5) . . . . ?
P004 C030 C03D C032 -174.8(6) . . . . ?
P005 O00F C024 C013 -79.2(6) . . . . ?
P005 O00F C024 C03F 103.9(5) . . . . ?
P005 O00L C02J C01M 81.4(5) . . . . ?
P005 O00L C02J C031 -101.7(5) . . . . ?
P005 C02V C03J C02R 174.6(6) . . . . ?
P006 O00A C016 C01G 82.3(6) . . . . ?
P006 O00A C016 C035 -102.3(5) . . . . ?
P006 O00O C01I C011 100.4(5) . . . . ?
P006 O00O C01I C02E -82.5(5) . . . . ?
P006 C01R C02N C02H 179.9(5) . . . . ?
O007 P001 O00Q C02Y 92.1(4) . . . . ?
O007 P001 C01H C01J 141.7(5) . . . . ?
O007 P001 C01H C034 -43.3(5) . . . . ?
O007 C01D C026 C00X -172.9(4) . . . . ?
O007 C01D C026 C023 8.7(7) . . . . ?
O008 P003 O00B C00T -29.3(5) . . . . ?
O008 P003 O00I C01S 31.4(5) . . . . ?
O008 P003 C01L C00Z 51.3(6) . . . . ?
O008 P003 C01L C01U -123.4(5) . . . . ?
O009 P004 O00E C02G -93.4(4) . . . . ?
O009 P004 C030 C01C -50.8(5) . . . . ?
O009 P004 C030 C03D 129.4(5) . . . . ?
O009 C01N C01T C02A -3.9(8) . . . . ?
O009 C01N C01T C031 176.4(5) . . . . ?
O00A P006 O00O C01I 90.5(4) . . . . ?
O00A P006 C01R C00S 149.0(4) . . . . ?
O00A P006 C01R C02N -33.5(5) . . . . ?
O00A C016 C01G C010 -4.3(7) . . . . ?
O00A C016 C01G C013 173.5(5) . . . . ?
O00A C016 C035 C00W 2.5(8) . . . . ?
O00A C016 C035 C03F -174.6(5) . . . . ?
O00B P003 O00I C01S -94.0(4) . . . . ?
O00B P003 C01L C00Z 176.8(5) . . . . ?
O00B P003 C01L C01U 2.2(6) . . . . ?
O00B C00T C012 C01O 178.5(5) . . . . ?
O00B C00T C012 C033 -0.1(8) . . . . ?
O00B C00T C017 C019 -177.7(4) . . . . ?
O00B C00T C017 C01B -1.8(7) . . . . ?
O00C P002 O00G C01Y -96.3(4) . . . . ?
O00C P002 C00P C01E 123.9(5) . . . . ?
O00C P002 C00P C03A -59.8(5) . . . . ?
O00D P002 O00C C015 -32.4(5) . . . . ?
O00D P002 O00G C01Y 30.9(4) . . . . ?
O00D P002 C00P C01E -3.5(6) . . . . ?
O00D P002 C00P C03A 172.8(5) . . . . ?
O00E P004 O009 C01N 94.3(4) . . . . ?
O00E P004 C030 C01C 56.5(5) . . . . ?
O00E P004 C030 C03D -123.3(5) . . . . ?
O00F P005 O00L C02J -95.6(4) . . . . ?
O00F P005 C02V C02O -107.0(5) . . . . ?
O00F P005 C02V C03J 78.6(5) . . . . ?
O00F C024 C03F C027 -3.6(8) . . . . ?
O00F C024 C03F C035 173.8(5) . . . . ?
O00G P002 O00C C015 94.5(4) . . . . ?
O00G P002 C00P C01E -129.2(5) . . . . ?
O00G P002 C00P C03A 47.0(5) . . . . ?
O00H P006 O00A C016 36.8(4) . . . . ?
O00H P006 O00O C01I -36.0(5) . . . . ?
O00H P006 C01R C00S -85.1(5) . . . . ?
O00H P006 C01R C02N 92.4(5) . . . . ?
O00I P003 O00B C00T 96.0(4) . . . . ?
O00I P003 C01L C00Z -75.5(5) . . . . ?
O00I P003 C01L C01U 109.8(5) . . . . ?
O00I C01S C02X C01B -1.4(8) . . . . ?
O00I C01S C02X C01V 174.9(5) . . . . ?
O00J P004 O009 C01N -31.1(4) . . . . ?
O00J P004 O00E C02G 32.6(5) . . . . ?
O00J P004 C030 C01C -176.5(4) . . . . ?
O00J P004 C030 C03D 3.7(6) . . . . ?
O00K P001 O007 C01D 35.6(5) . . . . ?
O00K P001 O00Q C02Y -33.8(5) . . . . ?
O00K P001 C01H C01J -92.1(5) . . . . ?
O00K P001 C01H C034 82.9(5) . . . . ?
O00L P005 O00F C024 94.1(4) . . . . ?
O00L P005 C02V C02O 0.5(6) . . . . ?
O00L P005 C02V C03J -173.9(5) . . . . ?
O00L C02J C031 C01T -177.5(5) . . . . ?
O00L C02J C031 C02Q 3.4(8) . . . . ?
O00M C02M C2 N03G -14.4(13) . . . . ?
O00M C02M C2 C03M 100.5(11) . . . . ?
C00N C01F C01M C025 0.8(8) . . . . ?
C00N C01F C01M C02J -175.5(5) . . . . ?
C00N C01F C01N O009 -2.3(7) . . . . ?
C00N C01F C01N C01T 178.0(5) . . . . ?
C00N C022 C02E C010 -1.8(7) . . . . ?
C00N C022 C02E C01I 174.8(4) . . . . ?
C00N C022 C02G O00E -0.9(7) . . . . ?
C00N C022 C02G C020 -177.5(4) . . . . ?
O00O P006 O00A C016 -89.6(4) . . . . ?
O00O P006 C01R C00S 40.6(5) . . . . ?
O00O P006 C01R C02N -141.9(4) . . . . ?
O00O C01I C02E C010 3.9(6) . . . . ?
O00O C01I C02E C022 -172.9(4) . . . . ?
C00P P002 O00C C015 -159.5(4) . . . . ?
C00P P002 O00G C01Y 156.6(4) . . . . ?
C00P C01E C038 C02F -4.8(12) . . . . ?
O00Q P001 O007 C01D -90.6(4) . . . . ?
O00Q P001 C01H C01J 34.5(5) . . . . ?
O00Q P001 C01H C034 -150.5(4) . . . . ?
C00R C00U C015 O00C -173.2(4) . . . . ?
C00R C00U C015 C00X 1.5(7) . . . . ?
C00R C00U C02I C019 -96.3(6) . . . . ?
C00R C01D C026 C00X 0.2(8) . . . . ?
C00R C01D C026 C023 -178.1(5) . . . . ?
C00S C01R C02N C02H -2.5(8) . . . . ?
C00T C012 C01O C01Y 0.4(8) . . . . ?
C00T C012 C01O C02T 177.8(5) . . . . ?
C00T C017 C019 C01Y -2.0(7) . . . . ?
C00T C017 C019 C02I 174.7(5) . . . . ?
C00T C017 C01B C02X 90.9(6) . . . . ?
C00U C00R C01D O007 172.1(4) . . . . ?
C00U C00R C01D C026 -0.9(8) . . . . ?
C00U C00R C02D C01V 94.2(6) . . . . ?
C00V C00Y C02Y O00Q 174.0(5) . . . . ?
C00V C00Y C02Y C01V -1.2(9) . . . . ?
C00V C01S C02X C01B -175.7(5) . . . . ?
C00V C01S C02X C01V 0.6(8) . . . . ?
C00W C035 C03F C024 -175.4(5) . . . . ?
C00W C035 C03F C027 2.0(9) . . . . ?
C00Y C00V C01S O00I -174.0(5) . . . . ?
C00Y C00V C01S C02X 0.4(9) . . . . ?
C00Z C01L C01U C02C -0.2(9) . . . . ?
C00Z C01Z C036 C02C -0.2(10) . . . . ?
C011 C01I C02E C010 -179.3(4) . . . . ?
C011 C01I C02E C022 4.0(7) . . . . ?
C011 C020 C02G O00E -175.1(4) . . . . ?
C011 C020 C02G C022 1.6(7) . . . . ?
C012 C00T C017 C019 2.1(8) . . . . ?
C012 C00T C017 C01B 178.1(5) . . . . ?
C012 C01O C01Y O00G -173.7(5) . . . . ?
C012 C01O C01Y C019 -0.5(8) . . . . ?
C013 C024 C03F C027 179.6(6) . . . . ?
C013 C024 C03F C035 -3.0(9) . . . . ?
C015 C00U C02I C019 87.1(6) . . . . ?
C015 C00X C026 C01D 1.2(7) . . . . ?
C015 C00X C026 C023 179.5(5) . . . . ?
C016 C035 C03F C024 1.6(8) . . . . ?
C016 C035 C03F C027 179.0(6) . . . . ?
C017 C00T C012 C01O -1.4(9) . . . . ?
C017 C00T C012 C033 -180.0(5) . . . . ?
C017 C019 C01Y O00G 174.4(4) . . . . ?
C017 C019 C01Y C01O 1.3(8) . . . . ?
C017 C019 C02I C00U 93.8(6) . . . . ?
C017 C01B C02X C01S -87.0(6) . . . . ?
C017 C01B C02X C01V 97.0(6) . . . . ?
O018 P005 O00F C024 -32.5(5) . . . . ?
O018 P005 O00L C02J 29.9(5) . . . . ?
O018 P005 C02V C02O 127.5(5) . . . . ?
O018 P005 C02V C03J -47.0(6) . . . . ?
C019 C017 C01B C02X -93.3(6) . . . . ?
N01A C02W C1 C03C 6.0(9) . . . . ?
N01A C039 C03C C1 13.0(10) . . . . ?
N01A C039 C03H O014 82.6(6) . . . . ?
N01A C039 C03H O02Z -96.3(9) . . . . ?
C01B C017 C019 C01Y -177.8(4) . . . . ?
C01B C017 C019 C02I -1.1(7) . . . . ?
C01C C030 C03D C032 5.4(11) . . . . ?
C01D C00R C00U C015 0.0(7) . . . . ?
C01D C00R C00U C02I -176.6(4) . . . . ?
C01D C00R C02D C01V -87.6(6) . . . . ?
C01E C00P C03A C02B -1.1(10) . . . . ?
C01F C00N C022 C02E 96.0(5) . . . . ?
C01F C00N C022 C02G -88.4(6) . . . . ?
C01F C01M C025 C013 91.8(6) . . . . ?
C01F C01M C02J O00L 176.0(4) . . . . ?
C01F C01M C02J C031 -0.4(8) . . . . ?
C01F C01N C01T C02A 175.8(6) . . . . ?
C01F C01N C01T C031 -4.0(8) . . . . ?
C01G C010 C02E C01I 89.2(6) . . . . ?
C01G C010 C02E C022 -94.3(6) . . . . ?
C01G C013 C024 O00F -174.6(5) . . . . ?
C01G C013 C024 C03F 2.0(8) . . . . ?
C01G C013 C025 C01M -95.5(6) . . . . ?
C01G C016 C035 C00W 177.6(6) . . . . ?
C01G C016 C035 C03F 0.5(9) . . . . ?
C01H P001 O007 C01D 164.4(4) . . . . ?
C01H P001 O00Q C02Y -162.5(4) . . . . ?
C01H C01J C02K C03B -0.1(9) . . . . ?
C01I C011 C020 C01P -179.1(5) . . . . ?
C01I C011 C020 C02G 1.2(7) . . . . ?
C01J C01H C034 C02L -2.1(9) . . . . ?
C01J C02K C03B C02L -1.5(10) . . . . ?
C01K C02H C02N C01R 2.3(9) . . . . ?
C01L P003 O00B C00T -155.6(4) . . . . ?
C01L P003 O00I C01S 158.9(4) . . . . ?
C01L C00Z C01Z C036 -3.3(10) . . . . ?
C01L C01U C02C C036 -3.2(10) . . . . ?
C01M C01F C01N O009 -177.7(4) . . . . ?
C01M C01F C01N C01T 2.6(8) . . . . ?
C01M C02J C031 C01T -0.9(9) . . . . ?
C01M C02J C031 C02Q -180.0(6) . . . . ?
C01N C01F C01M C025 175.9(5) . . . . ?
C01N C01F C01M C02J -0.4(7) . . . . ?
C01N C01T C031 C02J 2.9(8) . . . . ?
C01N C01T C031 C02Q -178.1(6) . . . . ?
C01P C020 C02G O00E 5.2(7) . . . . ?
C01P C020 C02G C022 -178.1(5) . . . . ?
C01Q C00S C01R P006 178.0(4) . . . . ?
C01Q C00S C01R C02N 0.4(8) . . . . ?
C01Q C01K C02H C02N 0.0(10) . . . . ?
C01R P006 O00A C016 164.7(4) . . . . ?
C01R P006 O00O C01I -163.8(4) . . . . ?
C01R C00S C01Q C01K 1.9(9) . . . . ?
C01S C00V C00Y C02Y -0.1(9) . . . . ?
C01S C00V C00Y C03K 178.6(6) . . . . ?
C01U C02C C036 C01Z 3.4(10) . . . . ?
C01W C02R C03J C02V -1.9(11) . . . . ?
O01X C02M C2 N03G 156.2(8) . . . . ?
O01X C02M C2 C03M -88.9(12) . . . . ?
C01Y C019 C02I C00U -89.6(6) . . . . ?
C01Z C00Z C01L P003 -171.5(6) . . . . ?
C01Z C00Z C01L C01U 3.5(9) . . . . ?
C020 C011 C01I O00O 172.9(4) . . . . ?
C020 C011 C01I C02E -4.1(7) . . . . ?
C021 C00X C015 O00C -5.1(7) . . . . ?
C021 C00X C015 C00U -180.0(5) . . . . ?
C021 C00X C026 C01D 179.0(5) . . . . ?
C021 C00X C026 C023 -2.6(8) . . . . ?
C022 C00N C01F C01M -95.1(6) . . . . ?
C022 C00N C01F C01N 89.8(6) . . . . ?
C024 C013 C01G C010 177.9(5) . . . . ?
C024 C013 C01G C016 0.2(7) . . . . ?
C024 C013 C025 C01M 89.0(6) . . . . ?
C025 C013 C01G C010 2.4(8) . . . . ?
C025 C013 C01G C016 -175.2(5) . . . . ?
C025 C013 C024 O00F 1.1(8) . . . . ?
C025 C013 C024 C03F 177.7(5) . . . . ?
C025 C01M C02J O00L -0.4(7) . . . . ?
C025 C01M C02J C031 -176.9(5) . . . . ?
C026 C00X C015 O00C 172.7(4) . . . . ?
C026 C00X C015 C00U -2.1(7) . . . . ?
C028 C011 C01I O00O -3.8(7) . . . . ?
C028 C011 C01I C02E 179.3(4) . . . . ?
C028 C011 C020 C01P -2.5(8) . . . . ?
C028 C011 C020 C02G 177.8(5) . . . . ?
C029 O014 C03H O02Z -2.2(11) . . . . ?
C029 O014 C03H C039 178.8(5) . . . . ?
C02A C01T C031 C02J -176.9(5) . . . . ?
C02A C01T C031 C02Q 2.1(10) . . . . ?
C02B C02F C038 C01E 5.2(12) . . . . ?
C02D C00R C00U C015 178.3(4) . . . . ?
C02D C00R C00U C02I 1.6(7) . . . . ?
C02D C00R C01D O007 -6.2(7) . . . . ?
C02D C00R C01D C026 -179.2(5) . . . . ?
C02D C01V C02X C01B -2.3(8) . . . . ?
C02D C01V C02X C01S -178.5(5) . . . . ?
C02D C01V C02Y O00Q 3.9(8) . . . . ?
C02D C01V C02Y C00Y 179.0(5) . . . . ?
C02E C010 C01G C013 94.6(6) . . . . ?
C02E C010 C01G C016 -87.8(6) . . . . ?
C02E C022 C02G O00E 174.9(4) . . . . ?
C02E C022 C02G C020 -1.7(7) . . . . ?
C02F C02B C03A C00P 1.4(11) . . . . ?
C02G C022 C02E C010 -177.7(4) . . . . ?
C02G C022 C02E C01I -1.0(6) . . . . ?
C02H C01K C01Q C00S -2.1(9) . . . . ?
C02I C00U C015 O00C 3.7(7) . . . . ?
C02I C00U C015 C00X 178.3(4) . . . . ?
C02I C019 C01Y O00G -2.4(7) . . . . ?
C02I C019 C01Y C01O -175.6(5) . . . . ?
C02J C01M C025 C013 -92.0(6) . . . . ?
C02O C02V C03J C02R 0.1(10) . . . . ?
C02P C032 C03D C030 -4.2(13) . . . . ?
C02R C01W C02S C02O 0.4(10) . . . . ?
C02S C01W C02R C03J 1.6(10) . . . . ?
C02S C02O C02V P005 -172.3(5) . . . . ?
C02S C02O C02V C03J 1.9(9) . . . . ?
C02T C01O C01Y O00G 9.0(8) . . . . ?
C02T C01O C01Y C019 -177.8(5) . . . . ?
C02U C01C C030 P004 176.5(5) . . . . ?
C02U C01C C030 C03D -3.8(9) . . . . ?
C02U C02P C032 C03D 1.4(14) . . . . ?
C02V P005 O00F C024 -158.9(4) . . . . ?
C02V P005 O00L C02J 156.5(4) . . . . ?
C02V C02O C02S C01W -2.1(10) . . . . ?
C02W N01A C039 C03C -9.8(8) . . . . ?
C02W N01A C039 C03H 111.8(6) . . . . ?
C02X C01V C02D C00R -93.9(6) . . . . ?
C02X C01V C02Y O00Q -173.0(5) . . . . ?
C02X C01V C02Y C00Y 2.1(8) . . . . ?
C02Y C01V C02D C00R 89.4(6) . . . . ?
C02Y C01V C02X C01B 174.5(5) . . . . ?
C02Y C01V C02X C01S -1.7(7) . . . . ?
C030 P004 O009 C01N -157.1(4) . . . . ?
C030 P004 O00E C02G 160.5(4) . . . . ?
C030 C01C C02U C02P 0.8(10) . . . . ?
C032 C02P C02U C01C 0.3(12) . . . . ?
C033 C012 C01O C01Y 179.0(5) . . . . ?
C033 C012 C01O C02T -3.6(9) . . . . ?
C034 C01H C01J C02K 1.9(9) . . . . ?
C034 C02L C03B C02K 1.3(10) . . . . ?
C035 C016 C01G C010 -179.2(5) . . . . ?
C035 C016 C01G C013 -1.4(8) . . . . ?
C037 C00V C00Y C02Y 178.1(6) . . . . ?
C037 C00V C00Y C03K -3.2(10) . . . . ?
C037 C00V C01S O00I 7.6(8) . . . . ?
C037 C00V C01S C02X -177.9(6) . . . . ?
C039 N01A C02W O03E 179.5(6) . . . . ?
C039 N01A C02W C1 2.8(7) . . . . ?
C039 C03C C1 C02W -11.7(10) . . . . ?
C03A C00P C01E C038 2.8(11) . . . . ?
C03A C02B C02F C038 -3.4(12) . . . . ?
C03B C02L C034 C01H 0.6(9) . . . . ?
C03C C039 C03H O014 -161.8(6) . . . . ?
C03C C039 C03H O02Z 19.3(11) . . . . ?
O03E C02W C1 C03C -170.5(8) . . . . ?
C03H C039 C03C C1 -105.5(8) . . . . ?
C03I C03M C2 C02M -165.9(9) . . . . ?
C03I C03M C2 N03G -43.7(11) . . . . ?
C03K C00Y C02Y O00Q -4.8(8) . . . . ?
C03K C00Y C02Y C01V -179.9(6) . . . . ?
C03L N03G C2 C02M 157.8(9) . . . . ?
C03L N03G C2 C03M 36.5(11) . . . . ?
C03L C03I C03M C2 36.8(12) . . . . ?
C03M C03I C03L N03G -17.2(13) . . . . ?
C03M C03I C03L O03N 161.0(13) . . . . ?
C2 N03G C03L C03I -12.4(11) . . . . ?
C2 N03G C03L O03N 169.5(11) . . . . ?
C4 O00M C02M O01X 1.0(13) . . . . ?
C4 O00M C02M C2 171.0(8) . . . . ?
